data_1552248
loop_
_publ_author_name
'Taylor, Jordan W.'
'McSkimming, Alex'
'Essex, Laura A.'
'Harman, W. Hill'

_publ_section_title
;
 CO2 reduction with protons and electrons at a boron-based reaction center
;
_journal_name_full 'Chemical Science'
_journal_paper_doi 10.1039/C9SC02792K
_journal_year 2019
_chemical_formula_sum 'C55 H74 Au B2 K O9 P2'
_chemical_formula_weight 1198.76
_space_group_crystal_system triclinic
_space_group_IT_number 2
_space_group_name_Hall '-P 1'
_space_group_name_H-M_alt 'P -1'
_symmetry_space_group_name_Hall '-P 1'
_symmetry_space_group_name_H-M 'P -1'
_atom_sites_solution_hydrogens geom
_audit_creation_method SHELXL-2013
_audit_update_record
;
2019-06-06 deposited with the CCDC.    2019-08-19 downloaded from the CCDC.
;
_cell_angle_alpha 91.133(2)
_cell_angle_beta 91.253(2)
_cell_angle_gamma 90.383(2)
_cell_formula_units_Z 4
_cell_length_a 17.085(3)
_cell_length_b 17.761(3)
_cell_length_c 18.264(3)
_cell_measurement_reflns_used 9980
_cell_measurement_temperature 100(2)
_cell_measurement_theta_max 28.19
_cell_measurement_theta_min 2.29
_cell_volume 5539.6(16)
_computing_cell_refinement 'Bruker SAINT'
_computing_data_collection 'Bruker APEX2'
_computing_data_reduction 'Bruker SAINT'
_computing_molecular_graphics 'Bruker SHELXTL'
_computing_publication_material 'Bruker SHELXTL'
_computing_structure_refinement 'SHELXL-2013 (Sheldrick, 2013)'
_computing_structure_solution 'SHELXS-97 (Sheldrick 2008)'
_diffrn_ambient_temperature 100(2)
_diffrn_measured_fraction_theta_full 0.998
_diffrn_measured_fraction_theta_max 0.997
_diffrn_measurement_device_type 'Bruker APEX-II CCD'
_diffrn_measurement_method '\f and \w scans'
_diffrn_radiation_type MoK\a
_diffrn_radiation_wavelength 0.71073
_diffrn_reflns_av_R_equivalents 0.0623
_diffrn_reflns_av_unetI/netI 0.0642
_diffrn_reflns_Laue_measured_fraction_full 0.998
_diffrn_reflns_Laue_measured_fraction_max 0.997
_diffrn_reflns_limit_h_max 20
_diffrn_reflns_limit_h_min -20
_diffrn_reflns_limit_k_max 21
_diffrn_reflns_limit_k_min -21
_diffrn_reflns_limit_l_max 22
_diffrn_reflns_limit_l_min -22
_diffrn_reflns_number 65770
_diffrn_reflns_point_group_measured_fraction_full 0.998
_diffrn_reflns_point_group_measured_fraction_max 0.997
_diffrn_reflns_theta_full 25.242
_diffrn_reflns_theta_max 25.681
_diffrn_reflns_theta_min 1.584
_exptl_absorpt_coefficient_mu 2.842
_exptl_absorpt_correction_type multi-scan
_exptl_absorpt_process_details 'Bruker SADABS'
_exptl_crystal_colour colourless
_exptl_crystal_density_diffrn 1.437
_exptl_crystal_density_meas ?
_exptl_crystal_density_method 'not measured'
_exptl_crystal_description 'thin-needle frag'
_exptl_crystal_F_000 2456
_exptl_crystal_size_max 0.564
_exptl_crystal_size_mid 0.122
_exptl_crystal_size_min 0.040
_exptl_transmission_factor_max 0.887
_exptl_transmission_factor_min 0.461
_refine_diff_density_max 2.966
_refine_diff_density_min -1.520
_refine_diff_density_rms 0.105
_refine_ls_extinction_method none
_refine_ls_goodness_of_fit_ref 1.036
_refine_ls_hydrogen_treatment constr
_refine_ls_matrix_type full
_refine_ls_number_parameters 1501
_refine_ls_number_reflns 20977
_refine_ls_number_restraints 18
_refine_ls_restrained_S_all 1.038
_refine_ls_R_factor_all 0.0677
_refine_ls_R_factor_gt 0.0464
_refine_ls_shift/su_max 0.002
_refine_ls_shift/su_mean 0.000
_refine_ls_structure_factor_coef Fsqd
_refine_ls_weighting_details 'w=1/[\s^2^(Fo^2^)+(0.0351P)^2^+11.7761P] where P=(Fo^2^+2Fc^2^)/3'
_refine_ls_weighting_scheme calc
_refine_ls_wR_factor_gt 0.0972
_refine_ls_wR_factor_ref 0.1063
_reflns_Friedel_coverage 0.000
_reflns_number_gt 16228
_reflns_number_total 20977
_reflns_threshold_expression 'I > 2\s(I)'
_cod_data_source_file c9sc02792k2.cif
_cod_data_source_block hh233JT117_0m
_cod_depositor_comments
;
The following automatic conversions were performed:

'_exptl_crystal_density_meas' value 'not measured' was changed to '?'
- the value is perceived as not measured.

Automatic conversion script
Id: cif_fix_values 4973 2017-02-22 13:04:09Z antanas 
;
_cod_original_cell_volume 5539.7(15)
_cod_database_code 1552248
_shelx_space_group_comment
; 
The symmetry employed for this shelxl refinement is uniquely defined 
by the following loop, which should always be used as a source of 
symmetry information in preference to the above space-group names. 
They are only intended as comments. 
;
_shelx_estimated_absorpt_t_min 0.297
_shelx_estimated_absorpt_t_max 0.895
_shelxl_version_number 2013-4

loop_
_space_group_symop_operation_xyz
'x, y, z'
'-x, -y, -z'

loop_
_atom_site_label
_atom_site_type_symbol
_atom_site_fract_x
_atom_site_fract_y
_atom_site_fract_z
_atom_site_U_iso_or_equiv
_atom_site_adp_type
_atom_site_occupancy
_atom_site_site_symmetry_order
_atom_site_calc_flag
_atom_site_refinement_flags_posn
_atom_site_refinement_flags_adp
_atom_site_refinement_flags_occupancy
_atom_site_disorder_assembly
_atom_site_disorder_group
Au1 Au 0.94610(2) 0.80905(2) 0.65882(2) 0.03338(7) Uani 1 1 d . . . . .
B1A B 0.9605(3) 0.8055(3) 0.8322(3) 0.0275(12) Uani 1 1 d . . . . .
C1A C 1.0308(3) 0.8451(3) 0.7889(3) 0.0285(11) Uani 1 1 d . . . . .
C2A C 1.0526(4) 0.9207(3) 0.7980(3) 0.0447(15) Uani 1 1 d . . . . .
H2A H 1.0197 0.9536 0.8248 0.054 Uiso 1 1 calc R U . . .
C3A C 1.1202(4) 0.9488(4) 0.7695(4) 0.0565(17) Uani 1 1 d . . . . .
H3A H 1.1328 1.0008 0.7745 0.068 Uiso 1 1 calc R U . . .
C4A C 1.1692(4) 0.9008(4) 0.7337(4) 0.0578(19) Uani 1 1 d . . . . .
H4A H 1.2167 0.9197 0.7148 0.069 Uiso 1 1 calc R U . . .
C5A C 1.1510(3) 0.8249(3) 0.7246(4) 0.0466(15) Uani 1 1 d . . . . .
H5A H 1.1867 0.7923 0.7007 0.056 Uiso 1 1 calc R U . . .
C6A C 1.0805(3) 0.7956(3) 0.7504(3) 0.0327(12) Uani 1 1 d . . . . .
B2A B 1.0576(4) 0.7074(3) 0.7547(3) 0.0303(13) Uani 1 1 d . . . . .
C7A C 0.9656(3) 0.6868(3) 0.7502(3) 0.0273(11) Uani 1 1 d . . . . .
C8A C 0.9338(3) 0.6188(3) 0.7232(3) 0.0414(14) Uani 1 1 d . . . . .
H8A H 0.9661 0.5854 0.6963 0.050 Uiso 1 1 calc R U . . .
C9A C 0.8567(4) 0.5987(3) 0.7346(4) 0.0482(16) Uani 1 1 d . . . . .
H9A H 0.8367 0.5519 0.7159 0.058 Uiso 1 1 calc R U . . .
C10A C 0.8092(3) 0.6469(3) 0.7731(4) 0.0496(16) Uani 1 1 d . . . . .
H10A H 0.7558 0.6341 0.7800 0.060 Uiso 1 1 calc R U . . .
C11A C 0.8393(3) 0.7137(3) 0.8017(3) 0.0411(13) Uani 1 1 d . . . . .
H11A H 0.8066 0.7456 0.8297 0.049 Uiso 1 1 calc R U . . .
C12A C 0.9169(3) 0.7357(3) 0.7904(3) 0.0282(11) Uani 1 1 d . . . . .
C13A C 0.8981(3) 0.8673(3) 0.8585(3) 0.0290(11) Uani 1 1 d . . . . .
C14A C 0.8496(3) 0.9053(3) 0.8076(3) 0.0393(13) Uani 1 1 d . . . . .
C15A C 0.7977(3) 0.9598(3) 0.8322(3) 0.0395(13) Uani 1 1 d . . . . .
H15A H 0.7665 0.9859 0.7974 0.047 Uiso 1 1 calc R U . . .
C16A C 0.7904(3) 0.9766(3) 0.9055(3) 0.0339(12) Uani 1 1 d . . . . .
H16A H 0.7536 1.0130 0.9214 0.041 Uiso 1 1 calc R U . . .
C17A C 0.8368(3) 0.9402(3) 0.9554(3) 0.0323(12) Uani 1 1 d . . . . .
H17A H 0.8327 0.9518 1.0062 0.039 Uiso 1 1 calc R U . . .
C18A C 0.8895(3) 0.8867(3) 0.9323(3) 0.0311(11) Uani 1 1 d . . . . .
H18A H 0.9211 0.8623 0.9680 0.037 Uiso 1 1 calc R U . . .
P1A P 0.84446(15) 0.88066(12) 0.70934(11) 0.0346(5) Uani 0.764(3) 1 d . . P A 1
C19A C 0.8372(6) 0.9738(5) 0.6655(4) 0.051(2) Uani 0.764(3) 1 d . . P A 1
H19A H 0.7882 0.9985 0.6824 0.062 Uiso 0.764(3) 1 calc R U P A 1
C20A C 0.9052(7) 1.0227(5) 0.6893(5) 0.052(3) Uani 0.764(3) 1 d . . P A 1
H20A H 0.9542 0.9963 0.6795 0.078 Uiso 0.764(3) 1 calc R U P A 1
H20B H 0.9021 1.0342 0.7419 0.078 Uiso 0.764(3) 1 calc R U P A 1
H20C H 0.9038 1.0697 0.6621 0.078 Uiso 0.764(3) 1 calc R U P A 1
C21A C 0.8310(11) 0.9630(6) 0.5832(6) 0.083(5) Uani 0.764(3) 1 d . . P A 1
H21A H 0.8194 1.0114 0.5606 0.124 Uiso 0.764(3) 1 calc R U P A 1
H21B H 0.7888 0.9270 0.5708 0.124 Uiso 0.764(3) 1 calc R U P A 1
H21C H 0.8806 0.9437 0.5649 0.124 Uiso 0.764(3) 1 calc R U P A 1
C22A C 0.7479(5) 0.8318(5) 0.6930(5) 0.047(2) Uani 0.764(3) 1 d . . P A 1
H22A H 0.7385 0.8022 0.7380 0.056 Uiso 0.764(3) 1 calc R U P A 1
C23A C 0.6771(5) 0.8842(6) 0.6848(6) 0.069(3) Uani 0.764(3) 1 d . . P A 1
H23A H 0.6833 0.9152 0.6415 0.104 Uiso 0.764(3) 1 calc R U P A 1
H23B H 0.6738 0.9169 0.7285 0.104 Uiso 0.764(3) 1 calc R U P A 1
H23C H 0.6291 0.8540 0.6793 0.104 Uiso 0.764(3) 1 calc R U P A 1
C24A C 0.7499(5) 0.7743(5) 0.6300(5) 0.062(3) Uani 0.764(3) 1 d . . P A 1
H24A H 0.6988 0.7492 0.6246 0.093 Uiso 0.764(3) 1 calc R U P A 1
H24B H 0.7902 0.7368 0.6403 0.093 Uiso 0.764(3) 1 calc R U P A 1
H24C H 0.7619 0.7999 0.5845 0.093 Uiso 0.764(3) 1 calc R U P A 1
C25A C 1.1032(3) 0.6574(3) 0.6946(3) 0.0413(14) Uani 1 1 d . . . . .
C26A C 1.0904(4) 0.6678(4) 0.6190(4) 0.0571(18) Uani 1 1 d . . . . .
C27A C 1.1252(5) 0.6188(4) 0.5688(4) 0.076(2) Uani 1 1 d . . . . .
H27A H 1.1165 0.6257 0.5178 0.091 Uiso 1 1 calc R U . . .
C28A C 1.1720(5) 0.5608(4) 0.5920(4) 0.081(3) Uani 1 1 d . . . . .
H28A H 1.1944 0.5274 0.5571 0.097 Uiso 1 1 calc R U . . .
C29A C 1.1861(4) 0.5509(4) 0.6642(4) 0.062(2) Uani 1 1 d . . . . .
H29A H 1.2193 0.5114 0.6798 0.075 Uiso 1 1 calc R U . . .
C30A C 1.1524(3) 0.5983(3) 0.7155(4) 0.0430(14) Uani 1 1 d . . . . .
H30A H 1.1628 0.5905 0.7661 0.052 Uiso 1 1 calc R U . . .
P2A P 1.03337(15) 0.74884(11) 0.58246(10) 0.0438(6) Uani 0.764(3) 1 d . . P A 1
C31A C 1.1069(6) 0.8154(5) 0.5470(5) 0.057(3) Uani 0.764(3) 1 d . . P A 1
H31A H 1.1529 0.8142 0.5818 0.069 Uiso 0.764(3) 1 calc R U P A 1
C32A C 1.0778(7) 0.8964(5) 0.5478(5) 0.077(3) Uani 0.764(3) 1 d . . P A 1
H32A H 1.1202 0.9302 0.5339 0.115 Uiso 0.764(3) 1 calc R U P A 1
H32B H 1.0606 0.9101 0.5971 0.115 Uiso 0.764(3) 1 calc R U P A 1
H32C H 1.0337 0.9008 0.5129 0.115 Uiso 0.764(3) 1 calc R U P A 1
C33A C 1.1379(8) 0.7937(5) 0.4710(5) 0.081(4) Uani 0.764(3) 1 d . . P A 1
H33A H 1.0945 0.7934 0.4349 0.121 Uiso 0.764(3) 1 calc R U P A 1
H33B H 1.1612 0.7435 0.4726 0.121 Uiso 0.764(3) 1 calc R U P A 1
H33C H 1.1776 0.8304 0.4569 0.121 Uiso 0.764(3) 1 calc R U P A 1
C34A C 0.9797(7) 0.7061(5) 0.5022(5) 0.064(3) Uani 0.764(3) 1 d . . P A 1
H34A H 1.0187 0.6876 0.4661 0.077 Uiso 0.764(3) 1 calc R U P A 1
C35A C 0.9292(9) 0.6410(7) 0.5237(6) 0.079(4) Uani 0.764(3) 1 d . . P A 1
H35A H 0.8974 0.6561 0.5655 0.118 Uiso 0.764(3) 1 calc R U P A 1
H35B H 0.9625 0.5986 0.5374 0.118 Uiso 0.764(3) 1 calc R U P A 1
H35C H 0.8948 0.6259 0.4823 0.118 Uiso 0.764(3) 1 calc R U P A 1
C36A C 0.9265(10) 0.7659(7) 0.4646(6) 0.091(5) Uani 0.764(3) 1 d . . P A 1
H36A H 0.9037 0.7445 0.4190 0.136 Uiso 0.764(3) 1 calc R U P A 1
H36B H 0.9579 0.8105 0.4536 0.136 Uiso 0.764(3) 1 calc R U P A 1
H36C H 0.8844 0.7804 0.4976 0.136 Uiso 0.764(3) 1 calc R U P A 1
P1F P 0.8855(4) 0.9117(4) 0.7048(3) 0.0272(14) Uani 0.236(3) 1 d . . P A 2
C19F C 0.9480(15) 1.0022(16) 0.6865(17) 0.038(7) Uani 0.236(3) 1 d . . P A 2
H19F H 0.9842 1.0081 0.7299 0.046 Uiso 0.236(3) 1 calc R U P A 2
C20F C 0.8981(15) 1.0692(17) 0.6879(15) 0.040(4) Uani 0.236(3) 1 d . . P A 2
H20D H 0.9303 1.1142 0.6805 0.061 Uiso 0.236(3) 1 calc R U P A 2
H20E H 0.8728 1.0733 0.7354 0.061 Uiso 0.236(3) 1 calc R U P A 2
H20F H 0.8581 1.0648 0.6488 0.061 Uiso 0.236(3) 1 calc R U P A 2
C21F C 0.9976(14) 0.9930(14) 0.6251(13) 0.040(4) Uani 0.236(3) 1 d . . P A 2
H21D H 0.9661 0.9768 0.5820 0.061 Uiso 0.236(3) 1 calc R U P A 2
H21E H 1.0372 0.9549 0.6358 0.061 Uiso 0.236(3) 1 calc R U P A 2
H21F H 1.0235 1.0410 0.6152 0.061 Uiso 0.236(3) 1 calc R U P A 2
C22F C 0.7923(16) 0.9261(15) 0.6603(14) 0.046(7) Uani 0.236(3) 1 d . . P A 2
H22F H 0.7718 0.9758 0.6776 0.055 Uiso 0.236(3) 1 calc R U P A 2
C23F C 0.806(4) 0.931(2) 0.573(3) 0.083(5) Uani 0.236(3) 1 d . . P A 2
H23D H 0.8407 0.8904 0.5575 0.124 Uiso 0.236(3) 1 calc R U P A 2
H23E H 0.8289 0.9796 0.5618 0.124 Uiso 0.236(3) 1 calc R U P A 2
H23F H 0.7551 0.9251 0.5468 0.124 Uiso 0.236(3) 1 calc R U P A 2
C24F C 0.736(2) 0.8666(16) 0.6820(19) 0.047(2) Uani 0.236(3) 1 d . . P A 2
H24D H 0.6837 0.8786 0.6633 0.070 Uiso 0.236(3) 1 calc R U P A 2
H24E H 0.7357 0.8640 0.7355 0.070 Uiso 0.236(3) 1 calc R U P A 2
H24F H 0.7525 0.8179 0.6614 0.070 Uiso 0.236(3) 1 calc R U P A 2
P2F P 0.9931(5) 0.7106(4) 0.5811(3) 0.0438(6) Uani 0.236(3) 1 d . . P A 2
C31F C 1.027(2) 0.7470(16) 0.4952(15) 0.057(3) Uani 0.236(3) 1 d . . P A 2
H31F H 1.0383 0.7031 0.4622 0.069 Uiso 0.236(3) 1 calc R U P A 2
C32F C 0.9654(15) 0.7948(16) 0.4570(18) 0.035(7) Uani 0.236(3) 1 d . . P A 2
H32D H 0.9457 0.8326 0.4916 0.053 Uiso 0.236(3) 1 calc R U P A 2
H32E H 0.9220 0.7625 0.4391 0.053 Uiso 0.236(3) 1 calc R U P A 2
H32F H 0.9890 0.8200 0.4155 0.053 Uiso 0.236(3) 1 calc R U P A 2
C33F C 1.106(3) 0.791(2) 0.511(2) 0.081(4) Uani 0.236(3) 1 d . . P A 2
H33D H 1.1253 0.8115 0.4655 0.121 Uiso 0.236(3) 1 calc R U P A 2
H33E H 1.1446 0.7573 0.5324 0.121 Uiso 0.236(3) 1 calc R U P A 2
H33F H 1.0964 0.8330 0.5460 0.121 Uiso 0.236(3) 1 calc R U P A 2
C34F C 0.913(3) 0.645(2) 0.552(2) 0.064(3) Uani 0.236(3) 1 d . . P A 2
H34F H 0.9171 0.6038 0.5880 0.077 Uiso 0.236(3) 1 calc R U P A 2
C35F C 0.8321(17) 0.6777(14) 0.5656(14) 0.052(7) Uani 0.236(3) 1 d . . P A 2
H35D H 0.8198 0.7154 0.5287 0.078 Uiso 0.236(3) 1 calc R U P A 2
H35E H 0.8318 0.7015 0.6145 0.078 Uiso 0.236(3) 1 calc R U P A 2
H35F H 0.7927 0.6373 0.5627 0.078 Uiso 0.236(3) 1 calc R U P A 2
C36F C 0.913(3) 0.605(2) 0.4830(17) 0.091(5) Uani 0.236(3) 1 d . . P A 2
H36D H 0.8707 0.5681 0.4809 0.136 Uiso 0.236(3) 1 calc R U P A 2
H36E H 0.9636 0.5793 0.4778 0.136 Uiso 0.236(3) 1 calc R U P A 2
H36F H 0.9065 0.6408 0.4431 0.136 Uiso 0.236(3) 1 calc R U P A 2
C1 C 1.0518(3) 0.7125(3) 0.8963(3) 0.0293(11) Uani 1 1 d . . . . .
O1 O 1.00166(19) 0.76855(18) 0.89872(18) 0.0289(8) Uani 1 1 d . . . . .
O2 O 1.0816(2) 0.68588(18) 0.83416(19) 0.0310(8) Uani 1 1 d . . . . .
O3 O 1.0746(2) 0.6849(2) 0.9546(2) 0.0384(9) Uani 1 1 d . . . . .
C1S C 0.9994(17) 0.6833(14) 1.2760(9) 0.052(7) Uani 0.44(3) 1 d G . P B 1
H1S H 0.9673 0.7163 1.2483 0.062 Uiso 0.44(3) 1 calc R U P B 1
C2S C 0.9662(10) 0.6217(15) 1.3097(12) 0.061(7) Uani 0.44(3) 1 d G . P B 1
H2S H 0.9114 0.6126 1.3051 0.073 Uiso 0.44(3) 1 calc R U P B 1
C3S C 1.0131(15) 0.5734(12) 1.3502(15) 0.057(6) Uani 0.44(3) 1 d G . P B 1
H3S H 0.9904 0.5313 1.3732 0.068 Uiso 0.44(3) 1 calc R U P B 1
C4S C 1.0932(14) 0.5868(17) 1.357(2) 0.067(3) Uani 0.44(3) 1 d G . P B 1
H4S H 1.1253 0.5538 1.3846 0.080 Uiso 0.44(3) 1 calc R U P B 1
C5S C 1.1264(11) 0.648(2) 1.323(2) 0.074(3) Uani 0.44(3) 1 d G . P B 1
H5S H 1.1811 0.6575 1.3278 0.089 Uiso 0.44(3) 1 calc R U P B 1
C6S C 1.0795(18) 0.6966(14) 1.2827(17) 0.076(5) Uani 0.44(3) 1 d G . P B 1
H6S H 1.1022 0.7388 1.2597 0.091 Uiso 0.44(3) 1 calc R U P B 1
K1A K 1.03156(6) 0.67390(6) 1.08943(6) 0.0308(2) Uani 1 1 d . . . . .
C1T C 1.0355(16) 0.7112(12) 1.2728(7) 0.068(7) Uani 0.56(3) 1 d G . P B 2
H1T H 1.0197 0.7546 1.2470 0.081 Uiso 0.56(3) 1 calc R U P B 2
C2T C 0.9813(10) 0.6549(15) 1.2869(12) 0.070(8) Uani 0.56(3) 1 d G . P B 2
H2T H 0.9284 0.6599 1.2706 0.084 Uiso 0.56(3) 1 calc R U P B 2
C3T C 1.0043(10) 0.5913(13) 1.3246(15) 0.081(7) Uani 0.56(3) 1 d G . P B 2
H3T H 0.9673 0.5529 1.3342 0.098 Uiso 0.56(3) 1 calc R U P B 2
C4T C 1.0817(13) 0.5840(12) 1.3484(17) 0.067(3) Uani 0.56(3) 1 d G . P B 2
H4T H 1.0975 0.5406 1.3743 0.080 Uiso 0.56(3) 1 calc R U P B 2
C5T C 1.1360(9) 0.6403(15) 1.3344(18) 0.074(3) Uani 0.56(3) 1 d G . P B 2
H5T H 1.1889 0.6353 1.3507 0.089 Uiso 0.56(3) 1 calc R U P B 2
C6T C 1.1129(14) 0.7039(12) 1.2966(13) 0.076(5) Uani 0.56(3) 1 d G . P B 2
H6T H 1.1500 0.7423 1.2871 0.091 Uiso 0.56(3) 1 calc R U P B 2
O1C O 0.9342(2) 0.55075(18) 1.0990(2) 0.0333(8) Uani 1 1 d . . . . .
C1C C 0.9682(3) 0.4841(3) 1.1297(3) 0.0391(13) Uani 1 1 d . . . . .
H1C1 H 0.9355 0.4396 1.1161 0.047 Uiso 1 1 calc R U . . .
H1C2 H 0.9704 0.4891 1.1838 0.047 Uiso 1 1 calc R U . . .
C2C C 1.0486(3) 0.4738(3) 1.1015(3) 0.0422(14) Uani 1 1 d . . . . .
H2C1 H 1.0707 0.4261 1.1195 0.051 Uiso 1 1 calc R U . . .
H2C2 H 1.0468 0.4715 1.0473 0.051 Uiso 1 1 calc R U . . .
O2C O 1.0965(2) 0.53564(19) 1.1264(2) 0.0358(9) Uani 1 1 d . . . . .
C3C C 1.1753(3) 0.5293(3) 1.1028(4) 0.0481(16) Uani 1 1 d . . . . .
H3C1 H 1.1765 0.5290 1.0487 0.058 Uiso 1 1 calc R U . . .
H3C2 H 1.1980 0.4815 1.1201 0.058 Uiso 1 1 calc R U . . .
C4C C 1.2218(3) 0.5938(4) 1.1330(3) 0.0465(15) Uani 1 1 d . . . . .
H4C1 H 1.2187 0.5958 1.1871 0.056 Uiso 1 1 calc R U . . .
H4C2 H 1.2775 0.5883 1.1199 0.056 Uiso 1 1 calc R U . . .
O3C O 1.1910(2) 0.6605(2) 1.1031(2) 0.0407(9) Uani 1 1 d . . . . .
C5C C 1.2354(4) 0.7247(4) 1.1242(4) 0.0534(16) Uani 1 1 d . . . . .
H5C1 H 1.2898 0.7194 1.1074 0.064 Uiso 1 1 calc R U . . .
H5C2 H 1.2367 0.7306 1.1783 0.064 Uiso 1 1 calc R U . . .
C6C C 1.1977(4) 0.7922(4) 1.0901(4) 0.0583(18) Uani 1 1 d . . . . .
H6C1 H 1.2316 0.8371 1.0986 0.070 Uiso 1 1 calc R U . . .
H6C2 H 1.1912 0.7836 1.0366 0.070 Uiso 1 1 calc R U . . .
O4C O 1.1226(2) 0.8049(2) 1.1219(3) 0.0544(11) Uani 1 1 d . . . . .
C7C C 1.0814(4) 0.8632(4) 1.0841(6) 0.084(3) Uani 1 1 d . . . . .
H7C1 H 1.0723 0.8480 1.0321 0.101 Uiso 1 1 calc R U . . .
H7C2 H 1.1130 0.9101 1.0857 0.101 Uiso 1 1 calc R U . . .
C8C C 1.0049(4) 0.8763(3) 1.1201(5) 0.074(2) Uani 1 1 d . . . . .
H8C1 H 1.0132 0.8839 1.1735 0.089 Uiso 1 1 calc R U . . .
H8C2 H 0.9796 0.9217 1.1002 0.089 Uiso 1 1 calc R U . . .
O5C O 0.9574(2) 0.81257(19) 1.1059(2) 0.0394(9) Uani 1 1 d . . . . .
C9C C 0.8798(4) 0.8210(3) 1.1303(4) 0.0486(16) Uani 1 1 d . . . . .
H9C1 H 0.8591 0.8707 1.1161 0.058 Uiso 1 1 calc R U . . .
H9C2 H 0.8787 0.8177 1.1843 0.058 Uiso 1 1 calc R U . . .
C10C C 0.8316(3) 0.7598(3) 1.0957(4) 0.0487(16) Uani 1 1 d . . . . .
H10B H 0.7761 0.7661 1.1088 0.058 Uiso 1 1 calc R U . . .
H10C H 0.8352 0.7615 1.0417 0.058 Uiso 1 1 calc R U . . .
O6C O 0.8600(2) 0.6895(2) 1.1213(2) 0.0398(9) Uani 1 1 d . . . . .
C11C C 0.8222(3) 0.6274(3) 1.0855(4) 0.0487(16) Uani 1 1 d . . . . .
H11B H 0.8316 0.6284 1.0322 0.058 Uiso 1 1 calc R U . . .
H11C H 0.7650 0.6296 1.0930 0.058 Uiso 1 1 calc R U . . .
C12C C 0.8546(3) 0.5565(3) 1.1170(4) 0.0451(15) Uani 1 1 d . . . . .
H12A H 0.8494 0.5576 1.1709 0.054 Uiso 1 1 calc R U . . .
H12B H 0.8251 0.5124 1.0968 0.054 Uiso 1 1 calc R U . . .
Au2 Au 0.46738(2) 0.20444(2) 0.64105(2) 0.03531(7) Uani 1 1 d . . . . .
C1B C 0.4221(6) 0.2854(4) 0.7703(7) 0.0248(10) Uani 0.491(3) 1 d DG . P C 1
C2B C 0.3418(5) 0.2921(5) 0.7787(6) 0.030(2) Uani 0.491(3) 1 d G . P C 1
H2B H 0.3133 0.2534 0.8018 0.036 Uiso 0.491(3) 1 calc R U P C 1
C3B C 0.3031(3) 0.3553(5) 0.7532(5) 0.034(2) Uani 0.491(3) 1 d G . P C 1
H3B H 0.2482 0.3599 0.7589 0.041 Uiso 0.491(3) 1 calc R U P C 1
C4B C 0.3448(4) 0.4119(4) 0.7193(4) 0.0333(19) Uani 0.491(3) 1 d G . P C 1
H4B H 0.3183 0.4551 0.7019 0.040 Uiso 0.491(3) 1 calc R U P C 1
C5B C 0.4251(4) 0.4052(4) 0.7109(4) 0.0264(18) Uani 0.491(3) 1 d G . P C 1
H5B H 0.4536 0.4438 0.6878 0.032 Uiso 0.491(3) 1 calc R U P C 1
C6B C 0.4638(4) 0.3419(5) 0.7364(5) 0.0248(10) Uani 0.491(3) 1 d DG . P C 1
B1B B 0.4667(10) 0.2205(5) 0.8175(7) 0.0275(16) Uani 0.491(3) 1 d D . P C 1
C7B C 0.5882(5) 0.2339(4) 0.7460(6) 0.027(2) Uani 0.491(3) 1 d DG . P C 1
C8B C 0.6619(5) 0.2063(4) 0.7298(4) 0.0248(18) Uani 0.491(3) 1 d G . P C 1
H8B H 0.6979 0.2366 0.7045 0.030 Uiso 0.491(3) 1 calc R U P C 1
C9B C 0.6828(3) 0.1342(4) 0.7507(5) 0.027(2) Uani 0.491(3) 1 d G . P C 1
H9B H 0.7331 0.1153 0.7397 0.033 Uiso 0.491(3) 1 calc R U P C 1
C10B C 0.6300(4) 0.0898(3) 0.7878(5) 0.030(2) Uani 0.491(3) 1 d G . P C 1
H10D H 0.6443 0.0405 0.8021 0.036 Uiso 0.491(3) 1 calc R U P C 1
C11B C 0.5563(4) 0.1174(5) 0.8040(5) 0.0248(18) Uani 0.491(3) 1 d G . P C 1
H11D H 0.5203 0.0871 0.8293 0.030 Uiso 0.491(3) 1 calc R U P C 1
C12B C 0.5354(4) 0.1895(5) 0.7831(7) 0.030(2) Uani 0.491(3) 1 d G . P C 1
B2B B 0.5587(5) 0.3224(5) 0.7375(4) 0.0273(13) Uani 0.491(3) 1 d D U P C 1
C13B C 0.3912(7) 0.1636(11) 0.8356(5) 0.028(2) Uani 0.491(3) 1 d DG . P C 1
C14B C 0.3557(10) 0.1166(13) 0.7828(4) 0.025(3) Uani 0.491(3) 1 d DG . P C 1
C15B C 0.3027(9) 0.0617(12) 0.8034(5) 0.028(2) Uani 0.491(3) 1 d G . P C 1
H15B H 0.2784 0.0296 0.7673 0.034 Uiso 0.491(3) 1 calc R U P C 1
C16B C 0.2852(11) 0.0537(12) 0.8768(6) 0.023(3) Uani 0.491(3) 1 d G . P C 1
H16B H 0.2490 0.0162 0.8909 0.027 Uiso 0.491(3) 1 calc R U P C 1
C17B C 0.3207(12) 0.1007(14) 0.9296(4) 0.026(3) Uani 0.491(3) 1 d G . P C 1
H17B H 0.3088 0.0953 0.9798 0.031 Uiso 0.491(3) 1 calc R U P C 1
C18B C 0.3737(8) 0.1557(11) 0.9090(5) 0.023(3) Uani 0.491(3) 1 d G . P C 1
H18B H 0.3980 0.1878 0.9451 0.027 Uiso 0.491(3) 1 calc R U P C 1
P3 P 0.3701(2) 0.1265(2) 0.6830(2) 0.0272(9) Uani 0.491(3) 1 d D . P C 1
C19B C 0.3798(7) 0.0271(6) 0.6500(6) 0.035(3) Uani 0.491(3) 1 d . . P C 1
H19E H 0.3306 -0.0004 0.6621 0.042 Uiso 0.491(3) 1 calc R U P C 1
C20B C 0.3876(8) 0.0242(7) 0.5661(6) 0.045(3) Uani 0.491(3) 1 d . . P C 1
H20J H 0.4358 0.0503 0.5527 0.068 Uiso 0.491(3) 1 calc R U P C 1
H20K H 0.3425 0.0490 0.5432 0.068 Uiso 0.491(3) 1 calc R U P C 1
H20L H 0.3895 -0.0284 0.5491 0.068 Uiso 0.491(3) 1 calc R U P C 1
C21B C 0.4458(11) -0.0100(10) 0.6888(10) 0.045(3) Uani 0.491(3) 1 d . . P C 1
H21J H 0.4534 -0.0605 0.6677 0.067 Uiso 0.491(3) 1 calc R U P C 1
H21K H 0.4341 -0.0138 0.7409 0.067 Uiso 0.491(3) 1 calc R U P C 1
H21L H 0.4937 0.0200 0.6835 0.067 Uiso 0.491(3) 1 calc R U P C 1
C22B C 0.2747(9) 0.1644(10) 0.6492(10) 0.029(4) Uani 0.491(3) 1 d . . P C 1
H22E H 0.2558 0.1998 0.6881 0.035 Uiso 0.491(3) 1 calc R U P C 1
C23B C 0.2097(7) 0.1015(8) 0.6376(7) 0.048(3) Uani 0.491(3) 1 d . . P C 1
H23J H 0.1590 0.1252 0.6279 0.072 Uiso 0.491(3) 1 calc R U P C 1
H23K H 0.2067 0.0714 0.6819 0.072 Uiso 0.491(3) 1 calc R U P C 1
H23L H 0.2231 0.0688 0.5959 0.072 Uiso 0.491(3) 1 calc R U P C 1
C24B C 0.2822(7) 0.2092(7) 0.5808(7) 0.049(3) Uani 0.491(3) 1 d . . P C 1
H24J H 0.2997 0.1762 0.5408 0.074 Uiso 0.491(3) 1 calc R U P C 1
H24K H 0.3205 0.2499 0.5895 0.074 Uiso 0.491(3) 1 calc R U P C 1
H24L H 0.2313 0.2307 0.5675 0.074 Uiso 0.491(3) 1 calc R U P C 1
C25B C 0.5946(7) 0.3828(7) 0.6762(4) 0.029(3) Uani 0.491(3) 1 d DG . P C 1
C26B C 0.5820(5) 0.3706(4) 0.6014(5) 0.030(3) Uani 0.491(3) 1 d G . P C 1
C27B C 0.6178(6) 0.4171(5) 0.5516(4) 0.042(3) Uani 0.491(3) 1 d G . P C 1
H27B H 0.6092 0.4088 0.5005 0.050 Uiso 0.491(3) 1 calc R U P C 1
C28B C 0.6662(6) 0.4758(4) 0.5765(6) 0.050(4) Uani 0.491(3) 1 d G . P C 1
H28B H 0.6907 0.5076 0.5425 0.060 Uiso 0.491(3) 1 calc R U P C 1
C29B C 0.6788(7) 0.4880(7) 0.6513(6) 0.044(3) Uani 0.491(3) 1 d G . P C 1
H29B H 0.7119 0.5281 0.6683 0.052 Uiso 0.491(3) 1 calc R U P C 1
C30B C 0.6430(8) 0.4415(9) 0.7011(4) 0.0338(19) Uani 0.491(3) 1 d G . P C 1
H30B H 0.6516 0.4498 0.7522 0.041 Uiso 0.491(3) 1 calc R U P C 1
P4 P 0.50850(17) 0.30256(15) 0.56622(14) 0.0309(7) Uani 0.491(3) 1 d . . P C 1
C31B C 0.4265(9) 0.3639(7) 0.5309(8) 0.046(3) Uani 0.491(3) 1 d . . P C 1
H31B H 0.4259 0.4093 0.5641 0.056 Uiso 0.491(3) 1 calc R U P C 1
C32B C 0.3471(7) 0.3266(7) 0.5371(7) 0.049(3) Uani 0.491(3) 1 d . . P C 1
H32G H 0.3062 0.3614 0.5210 0.074 Uiso 0.491(3) 1 calc R U P C 1
H32H H 0.3387 0.3132 0.5881 0.074 Uiso 0.491(3) 1 calc R U P C 1
H32I H 0.3449 0.2809 0.5061 0.074 Uiso 0.491(3) 1 calc R U P C 1
C33B C 0.4404(9) 0.3934(8) 0.4528(7) 0.062(4) Uani 0.491(3) 1 d . . P C 1
H33G H 0.4405 0.3510 0.4178 0.093 Uiso 0.491(3) 1 calc R U P C 1
H33H H 0.4910 0.4197 0.4521 0.093 Uiso 0.491(3) 1 calc R U P C 1
H33I H 0.3985 0.4283 0.4393 0.093 Uiso 0.491(3) 1 calc R U P C 1
C34B C 0.5532(8) 0.2591(8) 0.4836(7) 0.038(2) Uani 0.491(3) 1 d . . P C 1
H34B H 0.5666 0.3012 0.4505 0.046 Uiso 0.491(3) 1 calc R U P C 1
C35B C 0.6302(7) 0.2212(8) 0.5050(7) 0.045(3) Uani 0.491(3) 1 d . . P C 1
H35G H 0.6492 0.1919 0.4631 0.068 Uiso 0.491(3) 1 calc R U P C 1
H35H H 0.6215 0.1877 0.5461 0.068 Uiso 0.491(3) 1 calc R U P C 1
H35I H 0.6691 0.2598 0.5196 0.068 Uiso 0.491(3) 1 calc R U P C 1
C36B C 0.4744(14) 0.2158(16) 0.4467(15) 0.048(3) Uani 0.491(3) 1 d . . P C 1
H36G H 0.4902 0.1689 0.4223 0.071 Uiso 0.491(3) 1 calc R U P C 1
H36H H 0.4492 0.2487 0.4109 0.071 Uiso 0.491(3) 1 calc R U P C 1
H36I H 0.4374 0.2043 0.4854 0.071 Uiso 0.491(3) 1 calc R U P C 1
C1E C 0.4154(5) 0.2938(5) 0.7609(6) 0.0248(10) Uani 0.509(3) 1 d DG . P C 2
C2E C 0.3360(5) 0.3105(5) 0.7588(5) 0.030(2) Uani 0.509(3) 1 d G . P C 2
H2E H 0.3006 0.2825 0.7871 0.036 Uiso 0.509(3) 1 calc R U P C 2
C3E C 0.3085(3) 0.3684(5) 0.7152(5) 0.034(2) Uani 0.509(3) 1 d G . P C 2
H3E H 0.2543 0.3798 0.7137 0.041 Uiso 0.509(3) 1 calc R U P C 2
C4E C 0.3603(4) 0.4094(4) 0.6737(4) 0.0333(19) Uani 0.509(3) 1 d G . P C 2
H4E H 0.3415 0.4489 0.6439 0.040 Uiso 0.509(3) 1 calc R U P C 2
C5E C 0.4397(3) 0.3926(4) 0.6758(4) 0.0264(18) Uani 0.509(3) 1 d G . P C 2
H5E H 0.4751 0.4207 0.6475 0.032 Uiso 0.509(3) 1 calc R U P C 2
C6E C 0.4672(4) 0.3348(5) 0.7194(5) 0.0248(10) Uani 0.509(3) 1 d DG . P C 2
B1E B 0.4643(10) 0.2335(5) 0.8102(6) 0.0275(16) Uani 0.509(3) 1 d D . P C 2
C7E C 0.5884(5) 0.2440(4) 0.7307(5) 0.0213(19) Uani 0.509(3) 1 d DG . P C 2
C8E C 0.6578(5) 0.2239(4) 0.6973(4) 0.030(2) Uani 0.509(3) 1 d G . P C 2
H8E H 0.6841 0.2590 0.6677 0.036 Uiso 0.509(3) 1 calc R U P C 2
C9E C 0.6887(4) 0.1526(4) 0.7073(4) 0.035(3) Uani 0.509(3) 1 d G . P C 2
H9E H 0.7361 0.1388 0.6845 0.042 Uiso 0.509(3) 1 calc R U P C 2
C10E C 0.6502(5) 0.1013(3) 0.7507(5) 0.039(3) Uani 0.509(3) 1 d G . P C 2
H10E H 0.6713 0.0525 0.7575 0.047 Uiso 0.509(3) 1 calc R U P C 2
C11E C 0.5808(5) 0.1214(4) 0.7840(4) 0.030(2) Uani 0.509(3) 1 d G . P C 2
H11E H 0.5545 0.0863 0.8137 0.036 Uiso 0.509(3) 1 calc R U P C 2
C12E C 0.5499(4) 0.1927(5) 0.7740(5) 0.0213(19) Uani 0.509(3) 1 d G . P C 2
B2E B 0.5602(5) 0.3305(5) 0.7368(4) 0.0273(13) Uani 0.509(3) 1 d D U P C 2
C13E C 0.4150(6) 0.1594(10) 0.8416(5) 0.022(3) Uani 0.509(3) 1 d DG . P C 2
C14E C 0.3777(9) 0.1121(12) 0.7901(4) 0.025(3) Uani 0.509(3) 1 d DG . P C 2
C15E C 0.3209(9) 0.0613(11) 0.8120(5) 0.028(2) Uani 0.509(3) 1 d G . P C 2
H15E H 0.2954 0.0290 0.7768 0.034 Uiso 0.509(3) 1 calc R U P C 2
C16E C 0.3014(10) 0.0579(12) 0.8853(6) 0.026(3) Uani 0.509(3) 1 d G . P C 2
H16E H 0.2626 0.0232 0.9003 0.031 Uiso 0.509(3) 1 calc R U P C 2
C17E C 0.3387(11) 0.1052(14) 0.9368(4) 0.026(3) Uani 0.509(3) 1 d G . P C 2
H17E H 0.3254 0.1029 0.9870 0.031 Uiso 0.509(3) 1 calc R U P C 2
C18E C 0.3955(8) 0.1560(11) 0.9150(4) 0.026(3) Uani 0.509(3) 1 d G . P C 2
H18E H 0.4210 0.1883 0.9502 0.031 Uiso 0.509(3) 1 calc R U P C 2
P3E P 0.4001(2) 0.1073(2) 0.6911(2) 0.0283(8) Uani 0.509(3) 1 d D . P C 2
C19E C 0.4595(9) 0.0185(8) 0.6792(8) 0.042(4) Uani 0.509(3) 1 d . . P C 2
H19B H 0.4964 0.0180 0.7224 0.050 Uiso 0.509(3) 1 calc R U P C 2
C20E C 0.4119(8) -0.0548(7) 0.6833(7) 0.051(3) Uani 0.509(3) 1 d . . P C 2
H20G H 0.3734 -0.0574 0.6427 0.077 Uiso 0.509(3) 1 calc R U P C 2
H20H H 0.3847 -0.0559 0.7300 0.077 Uiso 0.509(3) 1 calc R U P C 2
H20I H 0.4472 -0.0980 0.6798 0.077 Uiso 0.509(3) 1 calc R U P C 2
C21E C 0.5099(7) 0.0208(6) 0.6145(6) 0.045(3) Uani 0.509(3) 1 d . . P C 2
H21G H 0.5443 -0.0231 0.6141 0.067 Uiso 0.509(3) 1 calc R U P C 2
H21H H 0.5417 0.0670 0.6166 0.067 Uiso 0.509(3) 1 calc R U P C 2
H21I H 0.4771 0.0202 0.5698 0.067 Uiso 0.509(3) 1 calc R U P C 2
C22E C 0.3037(7) 0.0887(7) 0.6457(6) 0.046(3) Uani 0.509(3) 1 d . . P C 2
H22B H 0.2825 0.0401 0.6640 0.055 Uiso 0.509(3) 1 calc R U P C 2
C23E C 0.3139(9) 0.0808(8) 0.5625(7) 0.060(4) Uani 0.509(3) 1 d . . P C 2
H23G H 0.2631 0.0695 0.5387 0.090 Uiso 0.509(3) 1 calc R U P C 2
H23H H 0.3504 0.0399 0.5520 0.090 Uiso 0.509(3) 1 calc R U P C 2
H23I H 0.3348 0.1280 0.5438 0.090 Uiso 0.509(3) 1 calc R U P C 2
C24E C 0.2467(10) 0.1500(10) 0.6629(12) 0.047(5) Uani 0.509(3) 1 d . . P C 2
H24G H 0.2722 0.1991 0.6577 0.071 Uiso 0.509(3) 1 calc R U P C 2
H24H H 0.2291 0.1450 0.7133 0.071 Uiso 0.509(3) 1 calc R U P C 2
H24I H 0.2015 0.1459 0.6291 0.071 Uiso 0.509(3) 1 calc R U P C 2
C25E C 0.6171(6) 0.3692(6) 0.6765(4) 0.029(3) Uani 0.509(3) 1 d DG . P C 2
C26E C 0.6177(4) 0.3430(4) 0.6043(5) 0.028(2) Uani 0.509(3) 1 d G . P C 2
C27E C 0.6568(5) 0.3836(4) 0.5519(4) 0.042(2) Uani 0.509(3) 1 d G . P C 2
H27E H 0.6572 0.3657 0.5025 0.050 Uiso 0.509(3) 1 calc R U P C 2
C28E C 0.6954(5) 0.4503(4) 0.5716(5) 0.042(2) Uani 0.509(3) 1 d G . P C 2
H28E H 0.7221 0.4781 0.5358 0.050 Uiso 0.509(3) 1 calc R U P C 2
C29E C 0.6948(7) 0.4765(6) 0.6438(6) 0.044(3) Uani 0.509(3) 1 d G . P C 2
H29E H 0.7212 0.5222 0.6573 0.052 Uiso 0.509(3) 1 calc R U P C 2
C30E C 0.6557(8) 0.4360(8) 0.6963(4) 0.0338(19) Uani 0.509(3) 1 d G . P C 2
H30E H 0.6553 0.4539 0.7456 0.041 Uiso 0.509(3) 1 calc R U P C 2
P4E P 0.56532(16) 0.25662(15) 0.56712(14) 0.0303(7) Uani 0.509(3) 1 d . . P C 2
C31E C 0.5180(7) 0.2830(7) 0.4797(6) 0.037(3) Uani 0.509(3) 1 d . . P C 2
H31E H 0.5608 0.3030 0.4490 0.044 Uiso 0.509(3) 1 calc R U P C 2
C32E C 0.4617(8) 0.3491(8) 0.4918(8) 0.052(3) Uani 0.509(3) 1 d . . P C 2
H32J H 0.4336 0.3596 0.4458 0.078 Uiso 0.509(3) 1 calc R U P C 2
H32K H 0.4915 0.3938 0.5081 0.078 Uiso 0.509(3) 1 calc R U P C 2
H32L H 0.4239 0.3359 0.5292 0.078 Uiso 0.509(3) 1 calc R U P C 2
C33E C 0.4957(11) 0.2026(13) 0.4455(14) 0.046(5) Uani 0.509(3) 1 d . . P C 2
H33J H 0.4501 0.2072 0.4125 0.070 Uiso 0.509(3) 1 calc R U P C 2
H33K H 0.4833 0.1681 0.4849 0.070 Uiso 0.509(3) 1 calc R U P C 2
H33L H 0.5400 0.1829 0.4181 0.070 Uiso 0.509(3) 1 calc R U P C 2
C34E C 0.6468(7) 0.1908(7) 0.5440(7) 0.038(2) Uani 0.509(3) 1 d . . P C 2
H34E H 0.6895 0.2009 0.5814 0.046 Uiso 0.509(3) 1 calc R U P C 2
C35E C 0.6235(7) 0.1084(6) 0.5515(7) 0.047(3) Uani 0.509(3) 1 d . . P C 2
H35J H 0.5818 0.0956 0.5157 0.071 Uiso 0.509(3) 1 calc R U P C 2
H35K H 0.6048 0.1001 0.6011 0.071 Uiso 0.509(3) 1 calc R U P C 2
H35L H 0.6691 0.0765 0.5426 0.071 Uiso 0.509(3) 1 calc R U P C 2
C36E C 0.6833(7) 0.2041(7) 0.4680(6) 0.048(3) Uani 0.509(3) 1 d . . P C 2
H36J H 0.7270 0.1695 0.4610 0.071 Uiso 0.509(3) 1 calc R U P C 2
H36K H 0.7023 0.2561 0.4658 0.071 Uiso 0.509(3) 1 calc R U P C 2
H36L H 0.6434 0.1950 0.4294 0.071 Uiso 0.509(3) 1 calc R U P C 2
C2 C 0.5537(3) 0.3274(3) 0.8789(3) 0.0306(12) Uani 1 1 d . . . . .
O4 O 0.4995(2) 0.27321(18) 0.88151(19) 0.0374(9) Uani 1 1 d D . . . .
O5 O 0.57924(19) 0.35497(17) 0.81665(17) 0.0253(7) Uani 1 1 d D . . . .
O6 O 0.5812(2) 0.35370(19) 0.93685(18) 0.0367(9) Uani 1 1 d . . . . .
C7S C 0.5544(7) 0.2402(8) 1.2488(6) 0.081(6) Uani 0.67(2) 1 d G . P D 1
H7S H 0.5374 0.1948 1.2249 0.097 Uiso 0.67(2) 1 calc R U P D 1
C8S C 0.6287(6) 0.2448(8) 1.2812(7) 0.077(5) Uani 0.67(2) 1 d G . P D 1
H8S H 0.6625 0.2026 1.2794 0.092 Uiso 0.67(2) 1 calc R U P D 1
C9S C 0.6536(7) 0.3113(8) 1.3162(8) 0.064(5) Uani 0.67(2) 1 d G . P D 1
H9S H 0.7044 0.3144 1.3383 0.077 Uiso 0.67(2) 1 calc R U P D 1
C10S C 0.6042(9) 0.3731(7) 1.3188(9) 0.074(3) Uani 0.67(2) 1 d G . P D 1
H10S H 0.6212 0.4185 1.3427 0.088 Uiso 0.67(2) 1 calc R U P D 1
C11S C 0.5299(8) 0.3684(8) 1.2864(8) 0.081(5) Uani 0.67(2) 1 d G . P D 1
H11S H 0.4961 0.4107 1.2882 0.098 Uiso 0.67(2) 1 calc R U P D 1
C12S C 0.5050(6) 0.3020(9) 1.2514(6) 0.079(5) Uani 0.67(2) 1 d G . P D 1
H12S H 0.4542 0.2988 1.2293 0.095 Uiso 0.67(2) 1 calc R U P D 1
K1B K 0.53548(6) 0.28919(5) 1.05770(6) 0.0284(2) Uani 1 1 d . . . . .
C7T C 0.5133(17) 0.2752(13) 1.2425(11) 0.079(5) Uani 0.33(2) 1 d G . P D 2
H7T H 0.4835 0.2388 1.2148 0.095 Uiso 0.33(2) 1 calc R U P D 2
C8T C 0.5929(17) 0.2643(12) 1.2553(12) 0.061(9) Uani 0.33(2) 1 d G . P D 2
H8T H 0.6175 0.2204 1.2364 0.073 Uiso 0.33(2) 1 calc R U P D 2
C9T C 0.6365(15) 0.3175(15) 1.2956(15) 0.059(8) Uani 0.33(2) 1 d G . P D 2
H9T H 0.6909 0.3101 1.3044 0.071 Uiso 0.33(2) 1 calc R U P D 2
C10T C 0.6005(19) 0.3817(14) 1.3232(18) 0.074(3) Uani 0.33(2) 1 d G . P D 2
H10T H 0.6303 0.4181 1.3508 0.088 Uiso 0.33(2) 1 calc R U P D 2
C11T C 0.5209(19) 0.3927(12) 1.3104(17) 0.081(5) Uani 0.33(2) 1 d G . P D 2
H11T H 0.4963 0.4365 1.3293 0.098 Uiso 0.33(2) 1 calc R U P D 2
C12T C 0.4773(15) 0.3394(14) 1.2700(13) 0.073(10) Uani 0.33(2) 1 d G . P D 2
H12T H 0.4229 0.3469 1.2613 0.088 Uiso 0.33(2) 1 calc R U P D 2
O1D O 0.5577(2) 0.12838(18) 1.0914(2) 0.0346(8) Uani 1 1 d . . . . .
C1D C 0.6229(3) 0.1084(3) 1.0488(4) 0.0422(14) Uani 1 1 d . . . . .
H1D1 H 0.6136 0.1227 0.9972 0.051 Uiso 1 1 calc R U . . .
H1D2 H 0.6313 0.0534 1.0501 0.051 Uiso 1 1 calc R U . . .
C2D C 0.6930(3) 0.1494(3) 1.0801(4) 0.0458(15) Uani 1 1 d . . . . .
H2D1 H 0.6986 0.1395 1.1331 0.055 Uiso 1 1 calc R U . . .
H2D2 H 0.7408 0.1316 1.0557 0.055 Uiso 1 1 calc R U . . .
O2D O 0.6832(2) 0.22779(18) 1.0690(2) 0.0368(9) Uani 1 1 d . . . . .
C3D C 0.7423(3) 0.2727(3) 1.1047(3) 0.0416(14) Uani 1 1 d . . . . .
H3D1 H 0.7947 0.2548 1.0906 0.050 Uiso 1 1 calc R U . . .
H3D2 H 0.7381 0.2690 1.1585 0.050 Uiso 1 1 calc R U . . .
C4D C 0.7319(3) 0.3526(3) 1.0825(3) 0.0386(13) Uani 1 1 d . . . . .
H4D1 H 0.7767 0.3836 1.1011 0.046 Uiso 1 1 calc R U . . .
H4D2 H 0.7298 0.3555 1.0284 0.046 Uiso 1 1 calc R U . . .
O3D O 0.6604(2) 0.38031(19) 1.1123(2) 0.0348(8) Uani 1 1 d . . . . .
C5D C 0.6462(3) 0.4558(3) 1.0915(3) 0.0409(14) Uani 1 1 d . . . . .
H5D1 H 0.6446 0.4589 1.0374 0.049 Uiso 1 1 calc R U . . .
H5D2 H 0.6889 0.4890 1.1108 0.049 Uiso 1 1 calc R U . . .
C6D C 0.5695(3) 0.4813(3) 1.1216(3) 0.0424(14) Uani 1 1 d . . . . .
H6D1 H 0.5694 0.4748 1.1753 0.051 Uiso 1 1 calc R U . . .
H6D2 H 0.5614 0.5353 1.1114 0.051 Uiso 1 1 calc R U . . .
O4D O 0.5091(2) 0.43760(18) 1.0878(2) 0.0361(9) Uani 1 1 d . . . . .
C7D C 0.4332(3) 0.4634(3) 1.1069(3) 0.0414(14) Uani 1 1 d . . . . .
H7D1 H 0.4257 0.5159 1.0911 0.050 Uiso 1 1 calc R U . . .
H7D2 H 0.4270 0.4619 1.1607 0.050 Uiso 1 1 calc R U . . .
C8D C 0.3749(3) 0.4127(3) 1.0693(3) 0.0414(14) Uani 1 1 d . . . . .
H8D1 H 0.3215 0.4327 1.0757 0.050 Uiso 1 1 calc R U . . .
H8D2 H 0.3853 0.4097 1.0162 0.050 Uiso 1 1 calc R U . . .
O5D O 0.3805(2) 0.33943(18) 1.10014(19) 0.0313(8) Uani 1 1 d . . . . .
C9D C 0.3241(3) 0.2880(3) 1.0708(3) 0.0380(13) Uani 1 1 d . . . . .
H9D1 H 0.3311 0.2812 1.0174 0.046 Uiso 1 1 calc R U . . .
H9D2 H 0.2708 0.3073 1.0790 0.046 Uiso 1 1 calc R U . . .
C10D C 0.3347(3) 0.2143(3) 1.1084(3) 0.0362(13) Uani 1 1 d . . . . .
H10F H 0.3342 0.2220 1.1622 0.043 Uiso 1 1 calc R U . . .
H10G H 0.2917 0.1791 1.0939 0.043 Uiso 1 1 calc R U . . .
O6D O 0.40767(19) 0.18423(18) 1.08700(19) 0.0312(8) Uani 1 1 d . . . . .
C11D C 0.4236(3) 0.1123(3) 1.1163(4) 0.0404(14) Uani 1 1 d . . . . .
H11F H 0.3775 0.0787 1.1092 0.048 Uiso 1 1 calc R U . . .
H11G H 0.4358 0.1171 1.1694 0.048 Uiso 1 1 calc R U . . .
C12D C 0.4922(3) 0.0803(3) 1.0770(4) 0.0420(14) Uani 1 1 d . . . . .
H12C H 0.5035 0.0290 1.0945 0.050 Uiso 1 1 calc R U . . .
H12D H 0.4806 0.0771 1.0237 0.050 Uiso 1 1 calc R U . . .

loop_
_atom_site_aniso_label
_atom_site_aniso_U_11
_atom_site_aniso_U_22
_atom_site_aniso_U_33
_atom_site_aniso_U_23
_atom_site_aniso_U_13
_atom_site_aniso_U_12
Au1 0.04573(14) 0.03049(11) 0.02387(11) -0.00012(8) -0.00213(9) 0.00784(9)
B1A 0.029(3) 0.026(3) 0.027(3) 0.004(2) -0.001(2) 0.007(2)
C1A 0.037(3) 0.024(2) 0.024(3) 0.0031(19) -0.003(2) -0.003(2)
C2A 0.061(4) 0.034(3) 0.039(3) -0.001(2) 0.004(3) -0.012(3)
C3A 0.068(5) 0.039(3) 0.063(4) -0.001(3) 0.010(4) -0.019(3)
C4A 0.041(4) 0.058(4) 0.075(5) 0.028(4) 0.000(3) -0.029(3)
C5A 0.030(3) 0.049(3) 0.062(4) 0.019(3) 0.011(3) 0.001(3)
C6A 0.026(3) 0.037(3) 0.036(3) 0.012(2) -0.006(2) 0.000(2)
B2A 0.036(3) 0.030(3) 0.025(3) 0.003(2) 0.002(3) 0.008(2)
C7A 0.031(3) 0.026(2) 0.025(3) 0.000(2) -0.003(2) -0.002(2)
C8A 0.039(3) 0.029(3) 0.055(4) -0.003(2) -0.016(3) 0.010(2)
C9A 0.051(4) 0.026(3) 0.066(4) 0.000(3) -0.020(3) -0.003(3)
C10A 0.030(3) 0.052(4) 0.067(4) 0.013(3) -0.002(3) -0.013(3)
C11A 0.031(3) 0.045(3) 0.047(4) -0.002(3) 0.007(3) -0.003(3)
C12A 0.030(3) 0.029(2) 0.026(3) 0.005(2) 0.001(2) 0.004(2)
C13A 0.038(3) 0.021(2) 0.028(3) 0.000(2) 0.002(2) 0.003(2)
C14A 0.051(4) 0.033(3) 0.033(3) -0.003(2) -0.001(3) 0.017(3)
C15A 0.044(3) 0.030(3) 0.044(3) -0.001(2) -0.004(3) 0.011(2)
C16A 0.029(3) 0.023(2) 0.049(3) -0.006(2) 0.009(3) -0.001(2)
C17A 0.035(3) 0.027(2) 0.035(3) -0.001(2) 0.011(2) -0.003(2)
C18A 0.035(3) 0.028(2) 0.030(3) 0.005(2) 0.005(2) -0.002(2)
P1A 0.0390(13) 0.0316(11) 0.0329(11) 0.0000(8) -0.0078(10) 0.0065(10)
C19A 0.077(7) 0.039(4) 0.037(5) 0.004(4) -0.019(4) 0.022(5)
C20A 0.069(8) 0.040(5) 0.050(5) 0.024(4) 0.032(5) 0.009(5)
C21A 0.145(14) 0.072(9) 0.032(5) 0.003(6) -0.023(6) 0.054(9)
C22A 0.047(5) 0.043(5) 0.049(5) -0.006(4) -0.023(4) -0.003(5)
C23A 0.046(6) 0.075(6) 0.085(8) -0.021(5) -0.028(5) 0.014(5)
C24A 0.058(6) 0.060(5) 0.066(6) -0.020(5) -0.025(5) 0.000(4)
C25A 0.042(3) 0.040(3) 0.043(3) 0.006(3) 0.012(3) 0.013(3)
C26A 0.070(5) 0.057(4) 0.044(4) 0.001(3) 0.012(3) 0.027(3)
C27A 0.118(7) 0.067(5) 0.043(4) 0.000(3) 0.030(4) 0.040(5)
C28A 0.116(7) 0.067(5) 0.062(5) -0.006(4) 0.038(5) 0.045(5)
C29A 0.069(5) 0.044(4) 0.075(5) 0.005(3) 0.028(4) 0.025(3)
C30A 0.040(3) 0.037(3) 0.054(4) 0.003(3) 0.015(3) 0.008(2)
P2A 0.0778(17) 0.0290(11) 0.0250(9) -0.0038(8) 0.0090(10) 0.0096(10)
C31A 0.097(7) 0.043(4) 0.034(5) 0.005(4) 0.038(5) 0.003(4)
C32A 0.139(10) 0.041(5) 0.053(6) 0.010(4) 0.055(6) 0.006(5)
C33A 0.150(11) 0.059(6) 0.036(6) 0.009(5) 0.043(6) 0.016(6)
C34A 0.118(8) 0.044(5) 0.030(4) -0.007(4) -0.007(5) 0.018(5)
C35A 0.111(11) 0.067(7) 0.055(8) -0.036(7) -0.034(8) 0.011(7)
C36A 0.157(15) 0.086(9) 0.029(6) -0.002(6) -0.019(8) 0.022(8)
P1F 0.033(4) 0.025(3) 0.025(3) 0.009(2) 0.008(3) 0.009(3)
C19F 0.013(13) 0.045(15) 0.058(18) 0.005(12) 0.013(12) 0.011(11)
C20F 0.032(10) 0.049(11) 0.041(10) 0.009(9) 0.008(8) -0.001(8)
C21F 0.032(10) 0.049(11) 0.041(10) 0.009(9) 0.008(8) -0.001(8)
C22F 0.049(16) 0.046(15) 0.042(15) -0.018(12) -0.009(12) 0.024(13)
C23F 0.145(14) 0.072(9) 0.032(5) 0.003(6) -0.023(6) 0.054(9)
C24F 0.047(5) 0.043(5) 0.049(5) -0.006(4) -0.023(4) -0.003(5)
P2F 0.0778(17) 0.0290(11) 0.0250(9) -0.0038(8) 0.0090(10) 0.0096(10)
C31F 0.097(7) 0.043(4) 0.034(5) 0.005(4) 0.038(5) 0.003(4)
C32F 0.026(14) 0.049(17) 0.031(14) 0.005(13) -0.001(12) 0.020(12)
C33F 0.150(11) 0.059(6) 0.036(6) 0.009(5) 0.043(6) 0.016(6)
C34F 0.118(8) 0.044(5) 0.030(4) -0.007(4) -0.007(5) 0.018(5)
C35F 0.08(2) 0.045(14) 0.032(14) 0.013(11) -0.009(13) -0.016(14)
C36F 0.157(15) 0.086(9) 0.029(6) -0.002(6) -0.019(8) 0.022(8)
C1 0.027(3) 0.031(3) 0.030(3) 0.003(2) 0.003(2) -0.002(2)
O1 0.0319(19) 0.0298(17) 0.0251(18) 0.0020(14) 0.0037(15) 0.0084(15)
O2 0.032(2) 0.0318(18) 0.0296(19) 0.0033(15) 0.0018(16) 0.0032(15)
O3 0.039(2) 0.044(2) 0.032(2) 0.0090(17) -0.0031(17) 0.0092(17)
C1S 0.060(16) 0.064(16) 0.031(10) -0.001(10) 0.016(11) 0.014(14)
C2S 0.090(16) 0.058(16) 0.036(12) -0.009(10) 0.020(11) 0.015(12)
C3S 0.069(16) 0.062(12) 0.040(15) -0.012(9) 0.003(10) 0.018(10)
C4S 0.076(8) 0.075(6) 0.048(7) -0.032(5) 0.003(6) 0.019(6)
C5S 0.073(7) 0.102(9) 0.047(10) -0.012(6) 0.003(5) 0.039(6)
C6S 0.064(15) 0.109(9) 0.055(10) 0.002(7) 0.025(11) 0.030(10)
K1A 0.0299(6) 0.0258(5) 0.0369(6) 0.0018(4) 0.0045(5) 0.0026(4)
C1T 0.055(15) 0.117(17) 0.032(8) -0.011(9) 0.014(9) 0.024(13)
C2T 0.083(13) 0.084(19) 0.043(13) -0.021(12) -0.007(10) 0.003(13)
C3T 0.100(16) 0.075(14) 0.067(18) -0.042(11) -0.020(13) 0.028(13)
C4T 0.076(8) 0.075(6) 0.048(7) -0.032(5) 0.003(6) 0.019(6)
C5T 0.073(7) 0.102(9) 0.047(10) -0.012(6) 0.003(5) 0.039(6)
C6T 0.064(15) 0.109(9) 0.055(10) 0.002(7) 0.025(11) 0.030(10)
O1C 0.031(2) 0.0288(18) 0.041(2) 0.0103(16) 0.0077(16) 0.0035(15)
C1C 0.051(4) 0.025(3) 0.042(3) 0.008(2) 0.004(3) 0.005(2)
C2C 0.054(4) 0.035(3) 0.038(3) 0.004(2) 0.006(3) 0.019(3)
O2C 0.034(2) 0.0367(19) 0.038(2) 0.0049(16) 0.0119(17) 0.0121(16)
C3C 0.042(4) 0.054(4) 0.050(4) 0.013(3) 0.017(3) 0.024(3)
C4C 0.030(3) 0.073(4) 0.037(3) 0.019(3) 0.008(3) 0.016(3)
O3C 0.028(2) 0.054(2) 0.040(2) 0.0140(18) -0.0035(17) 0.0002(17)
C5C 0.031(3) 0.075(5) 0.055(4) 0.002(3) 0.000(3) -0.005(3)
C6C 0.036(4) 0.056(4) 0.083(5) 0.004(4) -0.008(3) -0.023(3)
O4C 0.046(3) 0.044(2) 0.072(3) -0.005(2) -0.008(2) -0.0061(19)
C7C 0.049(4) 0.036(3) 0.167(9) 0.029(4) -0.023(5) -0.018(3)
C8C 0.060(5) 0.029(3) 0.131(7) -0.015(4) -0.024(5) 0.000(3)
O5C 0.037(2) 0.0259(18) 0.055(3) -0.0022(17) -0.0007(19) 0.0040(16)
C9C 0.054(4) 0.040(3) 0.053(4) 0.009(3) 0.017(3) 0.027(3)
C10C 0.035(3) 0.046(3) 0.067(4) 0.027(3) 0.014(3) 0.015(3)
O6C 0.033(2) 0.036(2) 0.051(2) 0.0163(18) 0.0079(18) 0.0094(16)
C11C 0.029(3) 0.049(3) 0.069(4) 0.012(3) -0.001(3) 0.001(3)
C12C 0.035(3) 0.040(3) 0.060(4) 0.011(3) 0.008(3) -0.002(2)
Au2 0.04163(14) 0.04178(12) 0.02236(11) 0.00054(9) 0.00089(9) -0.01154(9)
C1B 0.029(2) 0.0194(18) 0.026(3) -0.0066(17) 0.0020(19) 0.0046(14)
C2B 0.029(3) 0.015(5) 0.046(7) 0.004(4) -0.002(4) 0.014(4)
C3B 0.030(4) 0.030(4) 0.044(7) 0.013(5) 0.006(5) 0.012(3)
C4B 0.033(4) 0.031(3) 0.037(5) 0.013(5) 0.005(4) 0.014(3)
C5B 0.028(4) 0.024(4) 0.027(6) -0.009(4) 0.002(4) 0.006(3)
C6B 0.029(2) 0.0194(18) 0.026(3) -0.0066(17) 0.0020(19) 0.0046(14)
B1B 0.052(4) 0.011(3) 0.020(3) 0.003(3) 0.007(3) -0.003(3)
C7B 0.025(5) 0.030(4) 0.026(5) -0.008(4) -0.003(4) 0.008(4)
C8B 0.027(4) 0.027(4) 0.021(5) -0.003(3) 0.007(3) 0.001(3)
C9B 0.025(5) 0.030(4) 0.026(5) -0.008(4) -0.003(4) 0.008(4)
C10B 0.028(5) 0.026(4) 0.036(5) -0.001(4) 0.002(4) 0.006(4)
C11B 0.027(4) 0.027(4) 0.021(5) -0.003(3) 0.007(3) 0.001(3)
C12B 0.028(5) 0.026(4) 0.036(5) -0.001(4) 0.002(4) 0.006(4)
B2B 0.031(3) 0.029(3) 0.022(3) 0.000(2) 0.003(2) 0.000(3)
C13B 0.019(7) 0.028(2) 0.038(3) 0.000(3) -0.002(3) 0.002(4)
C14B 0.018(9) 0.031(3) 0.027(3) -0.003(3) 0.002(4) -0.005(6)
C15B 0.019(7) 0.028(2) 0.038(3) 0.000(3) -0.002(3) 0.002(4)
C16B 0.013(7) 0.022(5) 0.033(6) 0.003(4) -0.004(4) -0.003(4)
C17B 0.019(8) 0.032(4) 0.028(3) 0.004(3) 0.001(4) 0.000(5)
C18B 0.013(7) 0.022(5) 0.033(6) 0.003(4) -0.004(4) -0.003(4)
P3 0.027(2) 0.0250(19) 0.0292(18) 0.0007(13) 0.0006(17) 0.0034(14)
C19B 0.040(7) 0.029(5) 0.037(6) 0.000(5) 0.007(5) -0.006(5)
C20B 0.056(8) 0.039(6) 0.040(7) -0.018(5) 0.014(6) -0.020(6)
C21B 0.054(6) 0.038(5) 0.043(5) -0.002(4) 0.033(5) 0.005(5)
C22B 0.017(9) 0.034(8) 0.036(8) 0.006(6) 0.003(6) -0.013(6)
C23B 0.031(7) 0.059(8) 0.053(8) 0.016(6) -0.004(6) -0.013(6)
C24B 0.039(7) 0.061(8) 0.047(8) 0.022(6) -0.007(6) -0.001(6)
C25B 0.009(7) 0.050(5) 0.029(3) -0.001(3) 0.004(3) 0.004(5)
C26B 0.017(6) 0.041(7) 0.032(6) 0.007(5) 0.005(5) -0.002(5)
C27B 0.060(9) 0.047(7) 0.018(6) -0.005(5) 0.016(6) -0.001(6)
C28B 0.063(10) 0.048(8) 0.040(8) -0.009(6) 0.041(7) -0.008(7)
C29B 0.038(6) 0.056(5) 0.037(4) -0.005(3) 0.016(4) -0.020(5)
C30B 0.026(5) 0.045(4) 0.030(3) -0.002(3) 0.008(3) -0.005(3)
P4 0.0400(17) 0.0315(14) 0.0212(14) 0.0010(11) 0.0001(12) 0.0073(12)
C31B 0.061(10) 0.046(7) 0.032(7) 0.002(6) -0.006(7) 0.018(7)
C32B 0.051(8) 0.058(8) 0.038(7) -0.010(6) -0.008(6) 0.018(6)
C33B 0.089(12) 0.066(9) 0.032(7) 0.015(6) 0.007(7) 0.039(9)
C34B 0.037(5) 0.049(5) 0.028(5) -0.007(4) 0.009(4) 0.006(4)
C35B 0.052(8) 0.057(8) 0.027(7) -0.012(6) 0.009(6) 0.009(6)
C36B 0.046(7) 0.072(8) 0.024(5) -0.013(5) 0.011(5) 0.000(5)
C1E 0.029(2) 0.0194(18) 0.026(3) -0.0066(17) 0.0020(19) 0.0046(14)
C2E 0.029(3) 0.015(5) 0.046(7) 0.004(4) -0.002(4) 0.014(4)
C3E 0.030(4) 0.030(4) 0.044(7) 0.013(5) 0.006(5) 0.012(3)
C4E 0.033(4) 0.031(3) 0.037(5) 0.013(5) 0.005(4) 0.014(3)
C5E 0.028(4) 0.024(4) 0.027(6) -0.009(4) 0.002(4) 0.006(3)
C6E 0.029(2) 0.0194(18) 0.026(3) -0.0066(17) 0.0020(19) 0.0046(14)
B1E 0.052(4) 0.011(3) 0.020(3) 0.003(3) 0.007(3) -0.003(3)
C7E 0.028(4) 0.025(4) 0.011(4) -0.007(3) -0.004(3) -0.001(3)
C8E 0.032(4) 0.037(4) 0.022(5) -0.006(3) 0.005(4) 0.006(4)
C9E 0.022(6) 0.048(7) 0.034(6) -0.012(5) -0.005(5) 0.010(5)
C10E 0.042(8) 0.029(6) 0.047(8) -0.014(6) -0.011(7) 0.025(6)
C11E 0.032(4) 0.037(4) 0.022(5) -0.006(3) 0.005(4) 0.006(4)
C12E 0.028(4) 0.025(4) 0.011(4) -0.007(3) -0.004(3) -0.001(3)
B2E 0.031(3) 0.029(3) 0.022(3) 0.000(2) 0.003(2) 0.000(3)
C13E 0.016(7) 0.030(6) 0.019(5) -0.007(4) 0.006(5) -0.015(6)
C14E 0.018(9) 0.031(3) 0.027(3) -0.003(3) 0.002(4) -0.005(6)
C15E 0.019(7) 0.028(2) 0.038(3) 0.000(3) -0.002(3) 0.002(4)
C16E 0.019(7) 0.026(5) 0.033(6) 0.002(4) 0.005(4) -0.002(5)
C17E 0.019(8) 0.032(4) 0.028(3) 0.004(3) 0.001(4) 0.000(5)
C18E 0.019(7) 0.026(5) 0.033(6) 0.002(4) 0.005(4) -0.002(5)
P3E 0.032(2) 0.0270(19) 0.0256(17) -0.0051(14) 0.0040(17) -0.0039(15)
C19E 0.043(8) 0.045(8) 0.037(8) 0.000(6) 0.001(6) -0.008(7)
C20E 0.068(9) 0.027(6) 0.060(9) -0.001(6) 0.018(7) -0.005(6)
C21E 0.054(6) 0.038(5) 0.043(5) -0.002(4) 0.033(5) 0.005(5)
C22E 0.049(7) 0.051(7) 0.037(7) -0.002(5) -0.006(6) -0.013(6)
C23E 0.078(10) 0.065(8) 0.035(7) -0.005(6) -0.022(7) -0.017(7)
C24E 0.025(11) 0.048(10) 0.068(12) 0.021(8) -0.019(9) -0.008(8)
C25E 0.009(7) 0.050(5) 0.029(3) -0.001(3) 0.004(3) 0.004(5)
C26E 0.010(5) 0.032(6) 0.043(6) 0.002(5) 0.006(5) -0.007(4)
C27E 0.038(5) 0.047(5) 0.041(5) 0.000(4) 0.027(4) -0.002(4)
C28E 0.038(5) 0.047(5) 0.041(5) 0.000(4) 0.027(4) -0.002(4)
C29E 0.038(6) 0.056(5) 0.037(4) -0.005(3) 0.016(4) -0.020(5)
C30E 0.026(5) 0.045(4) 0.030(3) -0.002(3) 0.008(3) -0.005(3)
P4E 0.0337(16) 0.0342(14) 0.0233(14) -0.0055(11) 0.0086(11) 0.0023(11)
C31E 0.034(7) 0.053(7) 0.023(6) 0.001(5) 0.012(5) 0.002(5)
C32E 0.055(9) 0.059(8) 0.044(8) 0.009(7) -0.002(7) -0.001(7)
C33E 0.042(12) 0.059(11) 0.038(8) -0.020(7) 0.014(9) -0.003(8)
C34E 0.037(5) 0.049(5) 0.028(5) -0.007(4) 0.009(4) 0.006(4)
C35E 0.046(7) 0.047(7) 0.049(7) -0.016(6) 0.010(6) 0.010(5)
C36E 0.046(7) 0.072(8) 0.024(5) -0.013(5) 0.011(5) 0.000(5)
C2 0.045(3) 0.021(2) 0.026(3) 0.001(2) 0.008(2) 0.007(2)
O4 0.062(3) 0.0242(17) 0.0259(19) -0.0043(14) 0.0119(18) -0.0126(17)
O5 0.0294(19) 0.0229(16) 0.0240(18) -0.0009(13) 0.0058(14) 0.0041(13)
O6 0.058(3) 0.0291(18) 0.0222(19) -0.0026(15) 0.0006(17) -0.0041(17)
C7S 0.063(11) 0.143(17) 0.036(7) -0.008(9) 0.003(7) -0.029(11)
C8S 0.065(9) 0.131(15) 0.032(7) -0.007(8) 0.004(6) -0.011(8)
C9S 0.048(8) 0.114(12) 0.031(9) 0.017(7) 0.001(6) -0.016(7)
C10S 0.083(6) 0.081(7) 0.057(5) 0.032(5) 0.001(5) -0.027(5)
C11S 0.083(8) 0.092(11) 0.070(12) 0.050(8) 0.001(9) -0.019(9)
C12S 0.064(7) 0.137(15) 0.037(5) 0.032(8) -0.002(5) -0.030(9)
K1B 0.0285(6) 0.0209(5) 0.0361(6) 0.0046(4) 0.0065(5) 0.0004(4)
C7T 0.064(7) 0.137(15) 0.037(5) 0.032(8) -0.002(5) -0.030(9)
C8T 0.10(3) 0.062(15) 0.026(14) 0.002(11) 0.021(17) -0.020(16)
C9T 0.055(18) 0.09(2) 0.032(18) 0.024(15) -0.005(12) -0.015(16)
C10T 0.083(6) 0.081(7) 0.057(5) 0.032(5) 0.001(5) -0.027(5)
C11T 0.083(8) 0.092(11) 0.070(12) 0.050(8) 0.001(9) -0.019(9)
C12T 0.11(3) 0.055(16) 0.056(17) 0.027(13) 0.007(17) -0.033(15)
O1D 0.029(2) 0.0250(17) 0.050(2) -0.0003(16) 0.0094(17) 0.0006(15)
C1D 0.037(3) 0.025(3) 0.066(4) 0.004(3) 0.011(3) 0.012(2)
C2D 0.031(3) 0.038(3) 0.069(4) 0.014(3) 0.011(3) 0.011(2)
O2D 0.028(2) 0.0283(18) 0.054(2) 0.0061(17) -0.0025(17) -0.0030(15)
C3D 0.035(3) 0.038(3) 0.052(4) 0.009(3) -0.002(3) -0.003(2)
C4D 0.027(3) 0.041(3) 0.048(4) 0.005(3) 0.007(3) -0.006(2)
O3D 0.036(2) 0.0318(18) 0.037(2) 0.0066(16) 0.0086(17) -0.0052(15)
C5D 0.046(4) 0.028(3) 0.049(4) -0.002(2) 0.010(3) -0.012(2)
C6D 0.054(4) 0.025(3) 0.048(4) -0.003(2) 0.010(3) -0.006(2)
O4D 0.039(2) 0.0221(17) 0.047(2) -0.0015(16) 0.0103(18) -0.0005(15)
C7D 0.045(3) 0.022(2) 0.058(4) 0.000(2) 0.007(3) 0.010(2)
C8D 0.044(3) 0.024(3) 0.056(4) 0.006(2) 0.003(3) 0.014(2)
O5D 0.032(2) 0.0261(17) 0.036(2) 0.0019(15) 0.0032(16) 0.0024(14)
C9D 0.033(3) 0.038(3) 0.044(3) -0.001(2) 0.005(3) 0.005(2)
C10D 0.025(3) 0.031(3) 0.052(4) -0.003(2) 0.007(3) 0.000(2)
O6D 0.0287(19) 0.0249(17) 0.040(2) -0.0012(15) 0.0074(16) -0.0004(14)
C11D 0.034(3) 0.024(3) 0.063(4) 0.006(3) 0.004(3) -0.008(2)
C12D 0.037(3) 0.020(2) 0.068(4) 0.001(3) -0.001(3) -0.001(2)

loop_
_atom_type_symbol
_atom_type_description
_atom_type_scat_dispersion_real
_atom_type_scat_dispersion_imag
_atom_type_scat_source
C C 0.0033 0.0016 'International Tables Vol C Tables 4.2.6.8 and 6.1.1.4'
H H 0.0000 0.0000 'International Tables Vol C Tables 4.2.6.8 and 6.1.1.4'
B B 0.0013 0.0007 'International Tables Vol C Tables 4.2.6.8 and 6.1.1.4'
O O 0.0106 0.0060 'International Tables Vol C Tables 4.2.6.8 and 6.1.1.4'
P P 0.1023 0.0942 'International Tables Vol C Tables 4.2.6.8 and 6.1.1.4'
K K 0.2009 0.2494 'International Tables Vol C Tables 4.2.6.8 and 6.1.1.4'
Au Au -2.0133 8.8022 'International Tables Vol C Tables 4.2.6.8 and 6.1.1.4'

loop_
_geom_angle_atom_site_label_1
_geom_angle_atom_site_label_2
_geom_angle_atom_site_label_3
_geom_angle
P2A Au1 P1A 166.04(7)
P1F Au1 P2F 164.8(2)
O1 B1A C13A 111.0(4)
O1 B1A C12A 103.5(4)
C13A B1A C12A 110.8(4)
O1 B1A C1A 104.4(4)
C13A B1A C1A 110.5(4)
C12A B1A C1A 116.3(4)
C2A C1A C6A 119.1(5)
C2A C1A B1A 124.2(5)
C6A C1A B1A 115.6(4)
C3A C2A C1A 122.0(6)
C3A C2A H2A 119.0
C1A C2A H2A 119.0
C4A C3A C2A 119.0(6)
C4A C3A H3A 120.5
C2A C3A H3A 120.5
C3A C4A C5A 121.2(6)
C3A C4A H4A 119.4
C5A C4A H4A 119.4
C4A C5A C6A 120.7(6)
C4A C5A H5A 119.6
C6A C5A H5A 119.6
C5A C6A C1A 117.8(5)
C5A C6A B2A 125.9(5)
C1A C6A B2A 115.1(4)
O2 B2A C7A 103.0(4)
O2 B2A C25A 111.7(4)
C7A B2A C25A 109.4(4)
O2 B2A C6A 104.1(4)
C7A B2A C6A 116.5(4)
C25A B2A C6A 111.6(5)
C8A C7A C12A 118.3(5)
C8A C7A B2A 125.1(5)
C12A C7A B2A 115.2(4)
C9A C8A C7A 121.9(5)
C9A C8A H8A 119.1
C7A C8A H8A 119.1
C10A C9A C8A 119.6(5)
C10A C9A H9A 120.2
C8A C9A H9A 120.2
C11A C10A C9A 119.8(6)
C11A C10A H10A 120.1
C9A C10A H10A 120.1
C10A C11A C12A 121.8(6)
C10A C11A H11A 119.1
C12A C11A H11A 119.1
C11A C12A C7A 118.6(5)
C11A C12A B1A 124.7(5)
C7A C12A B1A 115.7(4)
C18A C13A C14A 116.5(4)
C18A C13A B1A 122.0(4)
C14A C13A B1A 121.5(4)
C15A C14A C13A 120.0(5)
C15A C14A P1A 116.7(4)
C13A C14A P1A 123.1(4)
C15A C14A P1F 117.7(4)
C13A C14A P1F 117.8(4)
C16A C15A C14A 121.6(5)
C16A C15A H15A 119.2
C14A C15A H15A 119.2
C17A C16A C15A 119.1(5)
C17A C16A H16A 120.4
C15A C16A H16A 120.4
C16A C17A C18A 120.3(5)
C16A C17A H17A 119.8
C18A C17A H17A 119.8
C17A C18A C13A 122.4(5)
C17A C18A H18A 118.8
C13A C18A H18A 118.8
C14A P1A C19A 103.0(3)
C14A P1A C22A 106.1(4)
C19A P1A C22A 106.9(4)
C14A P1A Au1 118.71(19)
C19A P1A Au1 111.0(3)
C22A P1A Au1 110.4(3)
C20A C19A C21A 112.7(10)
C20A C19A P1A 110.1(6)
C21A C19A P1A 109.6(6)
C20A C19A H19A 108.1
C21A C19A H19A 108.1
P1A C19A H19A 108.1
C19A C20A H20A 109.5
C19A C20A H20B 109.5
H20A C20A H20B 109.5
C19A C20A H20C 109.5
H20A C20A H20C 109.5
H20B C20A H20C 109.5
C19A C21A H21A 109.5
C19A C21A H21B 109.5
H21A C21A H21B 109.5
C19A C21A H21C 109.5
H21A C21A H21C 109.5
H21B C21A H21C 109.5
C24A C22A C23A 111.0(7)
C24A C22A P1A 112.5(7)
C23A C22A P1A 115.1(6)
C24A C22A H22A 105.8
C23A C22A H22A 105.8
P1A C22A H22A 105.8
C22A C23A H23A 109.5
C22A C23A H23B 109.5
H23A C23A H23B 109.5
C22A C23A H23C 109.5
H23A C23A H23C 109.5
H23B C23A H23C 109.5
C22A C24A H24A 109.5
C22A C24A H24B 109.5
H24A C24A H24B 109.5
C22A C24A H24C 109.5
H24A C24A H24C 109.5
H24B C24A H24C 109.5
C30A C25A C26A 117.4(5)
C30A C25A B2A 121.3(5)
C26A C25A B2A 121.1(5)
C27A C26A C25A 119.5(6)
C27A C26A P2A 118.0(5)
C25A C26A P2A 122.4(4)
C27A C26A P2F 112.7(6)
C25A C26A P2F 121.4(5)
C28A C27A C26A 121.0(7)
C28A C27A H27A 119.5
C26A C27A H27A 119.5
C29A C28A C27A 120.3(6)
C29A C28A H28A 119.8
C27A C28A H28A 119.8
C28A C29A C30A 120.2(6)
C28A C29A H29A 119.9
C30A C29A H29A 119.9
C29A C30A C25A 121.6(6)
C29A C30A H30A 119.2
C25A C30A H30A 119.2
C31A P2A C34A 107.5(5)
C31A P2A C26A 105.8(4)
C34A P2A C26A 102.8(4)
C31A P2A Au1 111.7(3)
C34A P2A Au1 109.8(4)
C26A P2A Au1 118.5(2)
C32A C31A C33A 110.4(7)
C32A C31A P2A 112.2(7)
C33A C31A P2A 114.4(7)
C32A C31A H31A 106.4
C33A C31A H31A 106.4
P2A C31A H31A 106.4
C31A C32A H32A 109.5
C31A C32A H32B 109.5
H32A C32A H32B 109.5
C31A C32A H32C 109.5
H32A C32A H32C 109.5
H32B C32A H32C 109.5
C31A C33A H33A 109.5
C31A C33A H33B 109.5
H33A C33A H33B 109.5
C31A C33A H33C 109.5
H33A C33A H33C 109.5
H33B C33A H33C 109.5
C35A C34A C36A 108.5(11)
C35A C34A P2A 111.7(6)
C36A C34A P2A 110.4(7)
C35A C34A H34A 108.7
C36A C34A H34A 108.7
P2A C34A H34A 108.7
C34A C35A H35A 109.5
C34A C35A H35B 109.5
H35A C35A H35B 109.5
C34A C35A H35C 109.5
H35A C35A H35C 109.5
H35B C35A H35C 109.5
C34A C36A H36A 109.5
C34A C36A H36B 109.5
H36A C36A H36B 109.5
C34A C36A H36C 109.5
H36A C36A H36C 109.5
H36B C36A H36C 109.5
C22F P1F C19F 105.9(13)
C22F P1F C14A 98.7(9)
C19F P1F C14A 113.6(10)
C22F P1F Au1 111.6(8)
C19F P1F Au1 109.7(8)
C14A P1F Au1 116.4(3)
C21F C19F C20F 117(2)
C21F C19F P1F 112.7(19)
C20F C19F P1F 110.2(17)
C21F C19F H19F 105.3
C20F C19F H19F 105.3
P1F C19F H19F 105.3
C19F C20F H20D 109.5
C19F C20F H20E 109.5
H20D C20F H20E 109.5
C19F C20F H20F 109.5
H20D C20F H20F 109.5
H20E C20F H20F 109.5
C19F C21F H21D 109.5
C19F C21F H21E 109.5
H21D C21F H21E 109.5
C19F C21F H21F 109.5
H21D C21F H21F 109.5
H21E C21F H21F 109.5
C24F C22F C23F 115(3)
C24F C22F P1F 110(2)
C23F C22F P1F 108(3)
C24F C22F H22F 108.0
C23F C22F H22F 108.0
P1F C22F H22F 108.0
C22F C23F H23D 109.5
C22F C23F H23E 109.5
H23D C23F H23E 109.5
C22F C23F H23F 109.5
H23D C23F H23F 109.5
H23E C23F H23F 109.5
C22F C24F H24D 109.5
C22F C24F H24E 109.5
H24D C24F H24E 109.5
C22F C24F H24F 109.5
H24D C24F H24F 109.5
H24E C24F H24F 109.5
C31F P2F C34F 102.9(17)
C31F P2F C26A 100.0(12)
C34F P2F C26A 118.1(15)
C31F P2F Au1 111.3(9)
C34F P2F Au1 111.3(13)
C26A P2F Au1 112.1(4)
C32F C31F C33F 113(2)
C32F C31F P2F 113(2)
C33F C31F P2F 108(2)
C32F C31F H31F 107.9
C33F C31F H31F 107.9
P2F C31F H31F 107.9
C31F C32F H32D 109.5
C31F C32F H32E 109.5
H32D C32F H32E 109.5
C31F C32F H32F 109.5
H32D C32F H32F 109.5
H32E C32F H32F 109.5
C31F C33F H33D 109.5
C31F C33F H33E 109.5
H33D C33F H33E 109.5
C31F C33F H33F 109.5
H33D C33F H33F 109.5
H33E C33F H33F 109.5
C36F C34F C35F 111(4)
C36F C34F P2F 122(4)
C35F C34F P2F 112(3)
C36F C34F H34F 103.0
C35F C34F H34F 103.0
P2F C34F H34F 103.0
C34F C35F H35D 109.5
C34F C35F H35E 109.5
H35D C35F H35E 109.5
C34F C35F H35F 109.5
H35D C35F H35F 109.5
H35E C35F H35F 109.5
C34F C36F H36D 109.5
C34F C36F H36E 109.5
H36D C36F H36E 109.5
C34F C36F H36F 109.5
H36D C36F H36F 109.5
H36E C36F H36F 109.5
O3 C1 O1 118.7(5)
O3 C1 O2 118.1(4)
O1 C1 O2 123.2(4)
C1 O1 B1A 126.4(4)
C1 O2 B2A 127.3(4)
C1 O3 K1A 139.8(3)
C2S C1S C6S 120.0
C2S C1S K1A 119.2(13)
C6S C1S K1A 85.1(15)
C2S C1S H1S 120.0
C6S C1S H1S 120.0
K1A C1S H1S 66.3
C1S C2S C3S 120.0
C1S C2S H2S 120.0
C3S C2S H2S 120.0
C2S C3S C4S 120.0
C2S C3S H3S 120.0
C4S C3S H3S 120.0
C3S C4S C5S 120.0
C3S C4S H4S 120.0
C5S C4S H4S 120.0
C6S C5S C4S 120.0
C6S C5S H5S 120.0
C4S C5S H5S 120.0
C5S C6S C1S 120.0
C5S C6S H6S 120.0
C1S C6S H6S 120.0
O3 K1A O3C 78.10(12)
O3 K1A O1C 108.50(12)
O3C K1A O1C 121.32(11)
O3 K1A O2C 101.05(11)
O3C K1A O2C 60.32(11)
O1C K1A O2C 61.24(10)
O3 K1A O5C 99.17(12)
O3C K1A O5C 121.77(12)
O1C K1A O5C 114.63(11)
O2C K1A O5C 159.55(12)
O3 K1A O4C 87.59(13)
O3C K1A O4C 61.25(12)
O1C K1A O4C 163.90(13)
O2C K1A O4C 117.23(12)
O5C K1A O4C 60.52(12)
O3 K1A O6C 118.11(11)
O3C K1A O6C 163.65(12)
O1C K1A O6C 58.04(10)
O2C K1A O6C 114.86(10)
O5C K1A O6C 56.63(10)
O4C K1A O6C 114.45(12)
O3 K1A C1T 156.6(6)
O3C K1A C1T 85.9(4)
O1C K1A C1T 94.3(5)
O2C K1A C1T 85.3(2)
O5C K1A C1T 74.9(2)
O4C K1A C1T 69.7(5)
O6C K1A C1T 78.0(5)
O3 K1A C1S 169.8(6)
O3C K1A C1S 95.3(4)
O1C K1A C1S 81.5(6)
O2C K1A C1S 81.9(3)
O5C K1A C1S 77.6(3)
O4C K1A C1S 82.4(6)
O6C K1A C1S 68.4(4)
C2T C1T C6T 120.0
C2T C1T K1A 93.2(12)
C6T C1T K1A 106.7(12)
C2T C1T H1T 120.0
C6T C1T H1T 120.0
K1A C1T H1T 69.9
C3T C2T C1T 120.0
C3T C2T H2T 120.0
C1T C2T H2T 120.0
C4T C3T C2T 120.0
C4T C3T H3T 120.0
C2T C3T H3T 120.0
C3T C4T C5T 120.0
C3T C4T H4T 120.0
C5T C4T H4T 120.0
C6T C5T C4T 120.0
C6T C5T H5T 120.0
C4T C5T H5T 120.0
C5T C6T C1T 120.0
C5T C6T H6T 120.0
C1T C6T H6T 120.0
C12C O1C C1C 110.8(4)
C12C O1C K1A 122.9(3)
C1C O1C K1A 116.4(3)
O1C C1C C2C 109.6(4)
O1C C1C H1C1 109.8
C2C C1C H1C1 109.8
O1C C1C H1C2 109.8
C2C C1C H1C2 109.8
H1C1 C1C H1C2 108.2
O2C C2C C1C 108.9(4)
O2C C2C H2C1 109.9
C1C C2C H2C1 109.9
O2C C2C H2C2 109.9
C1C C2C H2C2 109.9
H2C1 C2C H2C2 108.3
C2C O2C C3C 112.5(4)
C2C O2C K1A 112.0(3)
C3C O2C K1A 111.7(3)
O2C C3C C4C 109.3(5)
O2C C3C H3C1 109.8
C4C C3C H3C1 109.8
O2C C3C H3C2 109.8
C4C C3C H3C2 109.8
H3C1 C3C H3C2 108.3
O3C C4C C3C 108.1(5)
O3C C4C H4C1 110.1
C3C C4C H4C1 110.1
O3C C4C H4C2 110.1
C3C C4C H4C2 110.1
H4C1 C4C H4C2 108.4
C5C O3C C4C 112.2(4)
C5C O3C K1A 118.5(3)
C4C O3C K1A 118.5(3)
O3C C5C C6C 108.1(5)
O3C C5C H5C1 110.1
C6C C5C H5C1 110.1
O3C C5C H5C2 110.1
C6C C5C H5C2 110.1
H5C1 C5C H5C2 108.4
O4C C6C C5C 109.6(5)
O4C C6C H6C1 109.8
C5C C6C H6C1 109.8
O4C C6C H6C2 109.8
C5C C6C H6C2 109.8
H6C1 C6C H6C2 108.2
C7C O4C C6C 110.6(5)
C7C O4C K1A 103.6(3)
C6C O4C K1A 106.3(3)
O4C C7C C8C 108.9(7)
O4C C7C H7C1 109.9
C8C C7C H7C1 109.9
O4C C7C H7C2 109.9
C8C C7C H7C2 109.9
H7C1 C7C H7C2 108.3
O5C C8C C7C 107.7(6)
O5C C8C H8C1 110.2
C7C C8C H8C1 110.2
O5C C8C H8C2 110.2
C7C C8C H8C2 110.2
H8C1 C8C H8C2 108.5
C8C O5C C9C 113.5(5)
C8C O5C K1A 117.6(3)
C9C O5C K1A 123.9(3)
O5C C9C C10C 107.7(5)
O5C C9C H9C1 110.2
C10C C9C H9C1 110.2
O5C C9C H9C2 110.2
C10C C9C H9C2 110.2
H9C1 C9C H9C2 108.5
O6C C10C C9C 108.5(5)
O6C C10C H10B 110.0
C9C C10C H10B 110.0
O6C C10C H10C 110.0
C9C C10C H10C 110.0
H10B C10C H10C 108.4
C11C O6C C10C 112.3(4)
C11C O6C K1A 105.9(3)
C10C O6C K1A 110.2(3)
O6C C11C C12C 108.3(5)
O6C C11C H11B 110.0
C12C C11C H11B 110.0
O6C C11C H11C 110.0
C12C C11C H11C 110.0
H11B C11C H11C 108.4
O1C C12C C11C 108.9(4)
O1C C12C H12A 109.9
C11C C12C H12A 109.9
O1C C12C H12B 109.9
C11C C12C H12B 109.9
H12A C12C H12B 108.3
P3 Au2 P4 150.60(12)
P3E Au2 P4E 154.00(12)
P3E Au2 C7E 109.22(19)
P4E Au2 C7E 72.93(19)
P3E Au2 C6E 115.2(2)
P4E Au2 C6E 88.5(2)
C7E Au2 C6E 58.68(16)
C2B C1B C6B 120.0
C2B C1B B1B 117.1(9)
C6B C1B B1B 121.3(9)
C3B C2B C1B 120.0
C3B C2B H2B 120.0
C1B C2B H2B 120.0
C2B C3B C4B 120.0
C2B C3B H3B 120.0
C4B C3B H3B 120.0
C5B C4B C3B 120.0
C5B C4B H4B 120.0
C3B C4B H4B 120.0
C4B C5B C6B 120.0
C4B C5B H5B 120.0
C6B C5B H5B 120.0
C5B C6B C1B 120.0
C5B C6B B2B 129.6(6)
C1B C6B B2B 110.3(6)
C12B B1B O4 105.1(10)
C12B B1B C1B 114.4(12)
O4 B1B C1B 97.5(7)
C12B B1B C13B 119.5(9)
O4 B1B C13B 117.6(13)
C1B B1B C13B 100.6(11)
C8B C7B C12B 120.0
C8B C7B B2B 126.3(6)
C12B C7B B2B 113.0(6)
C7B C8B C9B 120.0
C7B C8B H8B 120.0
C9B C8B H8B 120.0
C10B C9B C8B 120.0
C10B C9B H9B 120.0
C8B C9B H9B 120.0
C9B C10B C11B 120.0
C9B C10B H10D 120.0
C11B C10B H10D 120.0
C12B C11B C10B 120.0
C12B C11B H11D 120.0
C10B C11B H11D 120.0
C11B C12B C7B 120.0
C11B C12B B1B 115.8(8)
C7B C12B B1B 122.4(8)
O5 B2B C6B 97.7(5)
O5 B2B C7B 100.6(6)
C6B B2B C7B 120.0(7)
O5 B2B C25B 107.9(6)
C6B B2B C25B 102.7(7)
C7B B2B C25B 124.2(7)
C14B C13B C18B 120.0
C14B C13B B1B 122.8(9)
C18B C13B B1B 116.4(8)
C13B C14B C15B 120.0
C13B C14B P3 123.4(8)
C15B C14B P3 116.5(8)
C16B C15B C14B 120.0
C16B C15B H15B 120.0
C14B C15B H15B 120.0
C17B C16B C15B 120.0
C17B C16B H16B 120.0
C15B C16B H16B 120.0
C16B C17B C18B 120.0
C16B C17B H17B 120.0
C18B C17B H17B 120.0
C17B C18B C13B 120.0
C17B C18B H18B 120.0
C13B C18B H18B 120.0
C14B P3 C19B 103.1(8)
C14B P3 C22B 103.5(8)
C19B P3 C22B 109.2(7)
C14B P3 Au2 120.3(6)
C19B P3 Au2 112.9(4)
C22B P3 Au2 107.2(5)
C21B C19B C20B 112.8(11)
C21B C19B P3 110.4(10)
C20B C19B P3 110.2(7)
C21B C19B H19E 107.8
C20B C19B H19E 107.8
P3 C19B H19E 107.8
C19B C20B H20J 109.5
C19B C20B H20K 109.5
H20J C20B H20K 109.5
C19B C20B H20L 109.5
H20J C20B H20L 109.5
H20K C20B H20L 109.5
C19B C21B H21J 109.5
C19B C21B H21K 109.5
H21J C21B H21K 109.5
C19B C21B H21L 109.5
H21J C21B H21L 109.5
H21K C21B H21L 109.5
C24B C22B C23B 110.1(13)
C24B C22B P3 112.9(9)
C23B C22B P3 112.9(11)
C24B C22B H22E 106.8
C23B C22B H22E 106.8
P3 C22B H22E 106.8
C22B C23B H23J 109.5
C22B C23B H23K 109.5
H23J C23B H23K 109.5
C22B C23B H23L 109.5
H23J C23B H23L 109.5
H23K C23B H23L 109.5
C22B C24B H24J 109.5
C22B C24B H24K 109.5
H24J C24B H24K 109.5
C22B C24B H24L 109.5
H24J C24B H24L 109.5
H24K C24B H24L 109.5
C26B C25B C30B 120.0
C26B C25B B2B 120.9(7)
C30B C25B B2B 118.8(7)
C27B C26B C25B 120.0
C27B C26B P4 118.0(5)
C25B C26B P4 121.4(5)
C28B C27B C26B 120.0
C28B C27B H27B 120.0
C26B C27B H27B 120.0
C27B C28B C29B 120.0
C27B C28B H28B 120.0
C29B C28B H28B 120.0
C28B C29B C30B 120.0
C28B C29B H29B 120.0
C30B C29B H29B 120.0
C29B C30B C25B 120.0
C29B C30B H30B 120.0
C25B C30B H30B 120.0
C26B P4 C34B 104.7(5)
C26B P4 C31B 103.6(5)
C34B P4 C31B 105.9(6)
C26B P4 Au2 119.6(3)
C34B P4 Au2 107.6(5)
C31B P4 Au2 114.3(5)
C32B C31B C33B 112.2(11)
C32B C31B P4 112.3(9)
C33B C31B P4 113.3(10)
C32B C31B H31B 106.2
C33B C31B H31B 106.2
P4 C31B H31B 106.1
C31B C32B H32G 109.5
C31B C32B H32H 109.5
H32G C32B H32H 109.5
C31B C32B H32I 109.5
H32G C32B H32I 109.5
H32H C32B H32I 109.5
C31B C33B H33G 109.5
C31B C33B H33H 109.5
H33G C33B H33H 109.5
C31B C33B H33I 109.5
H33G C33B H33I 109.5
H33H C33B H33I 109.5
C35B C34B C36B 125.7(13)
C35B C34B P4 109.9(9)
C36B C34B P4 99.5(10)
C35B C34B H34B 106.8
C36B C34B H34B 106.8
P4 C34B H34B 106.8
C34B C35B H35G 109.5
C34B C35B H35H 109.5
H35G C35B H35H 109.5
C34B C35B H35I 109.5
H35G C35B H35I 109.5
H35H C35B H35I 109.5
C34B C36B H36G 109.5
C34B C36B H36H 109.5
H36G C36B H36H 109.5
C34B C36B H36I 109.5
H36G C36B H36I 109.5
H36H C36B H36I 109.5
C2E C1E C6E 120.0
C2E C1E B1E 130.6(9)
C6E C1E B1E 109.3(9)
C3E C2E C1E 120.0
C3E C2E H2E 120.0
C1E C2E H2E 120.0
C2E C3E C4E 120.0
C2E C3E H3E 120.0
C4E C3E H3E 120.0
C3E C4E C5E 120.0
C3E C4E H4E 120.0
C5E C4E H4E 120.0
C6E C5E C4E 120.0
C6E C5E H5E 120.0
C4E C5E H5E 120.0
C5E C6E C1E 120.0
C5E C6E B2E 118.3(6)
C1E C6E B2E 119.9(6)
C5E C6E Au2 109.8(4)
C1E C6E Au2 81.2(4)
B2E C6E Au2 92.5(4)
O4 B1E C1E 110.4(7)
O4 B1E C13E 104.0(10)
C1E B1E C13E 117.4(11)
O4 B1E C12E 100.4(9)
C1E B1E C12E 118.9(10)
C13E B1E C12E 103.5(8)
C8E C7E C12E 120.0
C8E C7E B2E 122.0(6)
C12E C7E B2E 116.5(6)
C8E C7E Au2 108.9(4)
C12E C7E Au2 79.5(3)
B2E C7E Au2 92.8(4)
C9E C8E C7E 120.0
C9E C8E H8E 120.0
C7E C8E H8E 120.0
C10E C9E C8E 120.0
C10E C9E H9E 120.0
C8E C9E H9E 120.0
C9E C10E C11E 120.0
C9E C10E H10E 120.0
C11E C10E H10E 120.0
C10E C11E C12E 120.0
C10E C11E H11E 120.0
C12E C11E H11E 120.0
C11E C12E C7E 120.0
C11E C12E B1E 129.7(6)
C7E C12E B1E 110.3(6)
O5 B2E C7E 105.0(6)
O5 B2E C6E 110.9(6)
C7E B2E C6E 109.5(6)
O5 B2E C25E 114.0(6)
C7E B2E C25E 100.3(7)
C6E B2E C25E 115.9(7)
C14E C13E C18E 120.0
C14E C13E B1E 117.3(7)
C18E C13E B1E 120.7(8)
C15E C14E C13E 120.0
C15E C14E P3E 115.0(7)
C13E C14E P3E 125.0(7)
C14E C15E C16E 120.0
C14E C15E H15E 120.0
C16E C15E H15E 120.0
C17E C16E C15E 120.0
C17E C16E H16E 120.0
C15E C16E H16E 120.0
C16E C17E C18E 120.0
C16E C17E H17E 120.0
C18E C17E H17E 120.0
C17E C18E C13E 120.0
C17E C18E H18E 120.0
C13E C18E H18E 120.0
C22E P3E C14E 103.9(6)
C22E P3E C19E 106.6(6)
C14E P3E C19E 104.9(8)
C22E P3E Au2 113.4(4)
C14E P3E Au2 119.0(6)
C19E P3E Au2 108.2(5)
C21E C19E C20E 113.1(12)
C21E C19E P3E 112.4(9)
C20E C19E P3E 114.5(10)
C21E C19E H19B 105.3
C20E C19E H19B 105.3
P3E C19E H19B 105.3
C19E C20E H20G 109.5
C19E C20E H20H 109.5
H20G C20E H20H 109.5
C19E C20E H20I 109.5
H20G C20E H20I 109.5
H20H C20E H20I 109.5
C19E C21E H21G 109.5
C19E C21E H21H 109.5
H21G C21E H21H 109.5
C19E C21E H21I 109.5
H21G C21E H21I 109.5
H21H C21E H21I 109.5
C24E C22E C23E 110.4(12)
C24E C22E P3E 111.2(10)
C23E C22E P3E 109.5(9)
C24E C22E H22B 108.6
C23E C22E H22B 108.6
P3E C22E H22B 108.6
C22E C23E H23G 109.5
C22E C23E H23H 109.5
H23G C23E H23H 109.5
C22E C23E H23I 109.5
H23G C23E H23I 109.5
H23H C23E H23I 109.5
C22E C24E H24G 109.5
C22E C24E H24H 109.5
H24G C24E H24H 109.5
C22E C24E H24I 109.5
H24G C24E H24I 109.5
H24H C24E H24I 109.5
C26E C25E C30E 120.0
C26E C25E B2E 121.2(7)
C30E C25E B2E 118.1(7)
C25E C26E C27E 120.0
C25E C26E P4E 125.8(5)
C27E C26E P4E 114.2(5)
C28E C27E C26E 120.0
C28E C27E H27E 120.0
C26E C27E H27E 120.0
C27E C28E C29E 120.0
C27E C28E H28E 120.0
C29E C28E H28E 120.0
C30E C29E C28E 120.0
C30E C29E H29E 120.0
C28E C29E H29E 120.0
C29E C30E C25E 120.0
C29E C30E H30E 120.0
C25E C30E H30E 120.0
C31E P4E C34E 106.9(6)
C31E P4E C26E 106.7(5)
C34E P4E C26E 103.5(5)
C31E P4E Au2 107.5(4)
C34E P4E Au2 114.7(4)
C26E P4E Au2 116.8(3)
C32E C31E C33E 126.2(12)
C32E C31E P4E 110.5(8)
C33E C31E P4E 101.1(11)
C32E C31E H31E 105.8
C33E C31E H31E 105.8
P4E C31E H31E 105.8
C31E C32E H32J 109.5
C31E C32E H32K 109.5
H32J C32E H32K 109.5
C31E C32E H32L 109.5
H32J C32E H32L 109.5
H32K C32E H32L 109.5
C31E C33E H33J 109.5
C31E C33E H33K 109.5
H33J C33E H33K 109.5
C31E C33E H33L 109.5
H33J C33E H33L 109.5
H33K C33E H33L 109.5
C35E C34E C36E 110.5(10)
C35E C34E P4E 112.5(8)
C36E C34E P4E 114.2(9)
C35E C34E H34E 106.3
C36E C34E H34E 106.3
P4E C34E H34E 106.3
C34E C35E H35J 109.5
C34E C35E H35K 109.5
H35J C35E H35K 109.5
C34E C35E H35L 109.5
H35J C35E H35L 109.5
H35K C35E H35L 109.5
C34E C36E H36J 109.5
C34E C36E H36K 109.5
H36J C36E H36K 109.5
C34E C36E H36L 109.5
H36J C36E H36L 109.5
H36K C36E H36L 109.5
O6 C2 O5 118.2(5)
O6 C2 O4 118.7(4)
O5 C2 O4 123.2(4)
C2 O4 B1B 128.6(7)
C2 O4 B1E 122.1(7)
C2 O4 K1B 82.6(3)
B1B O4 K1B 145.6(5)
B1E O4 K1B 154.4(6)
C2 O5 B2E 130.1(5)
C2 O5 B2B 125.5(5)
C2 O6 K1B 116.3(3)
C8S C7S C12S 120.0
C8S C7S K1B 117.4(5)
C12S C7S K1B 77.6(6)
C8S C7S H7S 120.0
C12S C7S H7S 120.0
K1B C7S H7S 75.8
C9S C8S C7S 120.0
C9S C8S H8S 120.0
C7S C8S H8S 120.0
C10S C9S C8S 120.0
C10S C9S H9S 120.0
C8S C9S H9S 120.0
C9S C10S C11S 120.0
C9S C10S H10S 120.0
C11S C10S H10S 120.0
C12S C11S C10S 120.0
C12S C11S H11S 120.0
C10S C11S H11S 120.0
C11S C12S C7S 120.0
C11S C12S H12S 120.0
C7S C12S H12S 120.0
O6 K1B O4D 77.84(11)
O6 K1B O2D 87.49(12)
O4D K1B O2D 121.89(11)
O6 K1B O3D 78.91(11)
O4D K1B O3D 60.96(11)
O2D K1B O3D 61.10(10)
O6 K1B O5D 111.84(11)
O4D K1B O5D 59.66(10)
O2D K1B O5D 159.63(11)
O3D K1B O5D 114.70(10)
O6 K1B O6D 132.39(11)
O4D K1B O6D 116.65(10)
O2D K1B O6D 114.51(10)
O3D K1B O6D 148.63(11)
O5D K1B O6D 57.39(9)
O6 K1B O1D 124.80(11)
O4D K1B O1D 156.18(12)
O2D K1B O1D 58.74(10)
O3D K1B O1D 112.25(10)
O5D K1B O1D 110.83(10)
O6D K1B O1D 55.81(9)
O6 K1B O4 42.20(10)
O4D K1B O4 103.54(10)
O2D K1B O4 101.47(11)
O3D K1B O4 120.59(10)
O5D K1B O4 97.45(10)
O6D K1B O4 90.74(10)
O1D K1B O4 99.28(10)
O6 K1B C7T 155.2(3)
O4D K1B C7T 82.3(4)
O2D K1B C7T 90.6(6)
O3D K1B C7T 78.6(3)
O5D K1B C7T 69.2(6)
O6D K1B C7T 70.3(3)
O1D K1B C7T 73.9(4)
O4 K1B C7T 160.5(4)
O6 K1B C7S 154.26(17)
O4D K1B C7S 93.9(2)
O2D K1B C7S 76.2(2)
O3D K1B C7S 75.81(16)
O5D K1B C7S 83.5(2)
O6D K1B C7S 73.14(16)
O1D K1B C7S 62.5(2)
O4 K1B C7S 160.37(19)
C8T C7T C12T 120.0
C8T C7T K1B 92.9(12)
C12T C7T K1B 110.0(13)
C8T C7T H7T 120.0
C12T C7T H7T 120.0
K1B C7T H7T 66.8
C7T C8T C9T 120.0
C7T C8T H8T 120.0
C9T C8T H8T 120.0
C10T C9T C8T 120.0
C10T C9T H9T 120.0
C8T C9T H9T 120.0
C9T C10T C11T 120.0
C9T C10T H10T 120.0
C11T C10T H10T 120.0
C10T C11T C12T 120.0
C10T C11T H11T 120.0
C12T C11T H11T 120.0
C11T C12T C7T 120.0
C11T C12T H12T 120.0
C7T C12T H12T 120.0
C1D O1D C12D 112.3(4)
C1D O1D K1B 102.8(3)
C12D O1D K1B 116.1(3)
O1D C1D C2D 107.9(5)
O1D C1D H1D1 110.1
C2D C1D H1D1 110.1
O1D C1D H1D2 110.1
C2D C1D H1D2 110.1
H1D1 C1D H1D2 108.4
O2D C2D C1D 108.7(4)
O2D C2D H2D1 110.0
C1D C2D H2D1 110.0
O2D C2D H2D2 110.0
C1D C2D H2D2 110.0
H2D1 C2D H2D2 108.3
C2D O2D C3D 113.1(4)
C2D O2D K1B 120.7(3)
C3D O2D K1B 116.9(3)
O2D C3D C4D 108.6(4)
O2D C3D H3D1 110.0
C4D C3D H3D1 110.0
O2D C3D H3D2 110.0
C4D C3D H3D2 110.0
H3D1 C3D H3D2 108.3
O3D C4D C3D 108.7(4)
O3D C4D H4D1 110.0
C3D C4D H4D1 110.0
O3D C4D H4D2 110.0
C3D C4D H4D2 110.0
H4D1 C4D H4D2 108.3
C5D O3D C4D 111.4(4)
C5D O3D K1B 108.4(3)
C4D O3D K1B 108.5(3)
O3D C5D C6D 109.5(4)
O3D C5D H5D1 109.8
C6D C5D H5D1 109.8
O3D C5D H5D2 109.8
C6D C5D H5D2 109.8
H5D1 C5D H5D2 108.2
O4D C6D C5D 108.4(4)
O4D C6D H6D1 110.0
C5D C6D H6D1 110.0
O4D C6D H6D2 110.0
C5D C6D H6D2 110.0
H6D1 C6D H6D2 108.4
C6D O4D C7D 112.4(4)
C6D O4D K1B 118.9(3)
C7D O4D K1B 121.1(3)
O4D C7D C8D 107.4(4)
O4D C7D H7D1 110.2
C8D C7D H7D1 110.2
O4D C7D H7D2 110.2
C8D C7D H7D2 110.2
H7D1 C7D H7D2 108.5
O5D C8D C7D 108.8(4)
O5D C8D H8D1 109.9
C7D C8D H8D1 109.9
O5D C8D H8D2 109.9
C7D C8D H8D2 109.9
H8D1 C8D H8D2 108.3
C9D O5D C8D 113.2(4)
C9D O5D K1B 108.7(3)
C8D O5D K1B 103.3(3)
O5D C9D C10D 108.2(4)
O5D C9D H9D1 110.1
C10D C9D H9D1 110.1
O5D C9D H9D2 110.1
C10D C9D H9D2 110.1
H9D1 C9D H9D2 108.4
O6D C10D C9D 107.7(4)
O6D C10D H10F 110.2
C9D C10D H10F 110.2
O6D C10D H10G 110.2
C9D C10D H10G 110.2
H10F C10D H10G 108.5
C10D O6D C11D 113.6(4)
C10D O6D K1B 118.3(3)
C11D O6D K1B 120.5(3)
O6D C11D C12D 107.8(4)
O6D C11D H11F 110.1
C12D C11D H11F 110.1
O6D C11D H11G 110.1
C12D C11D H11G 110.1
H11F C11D H11G 108.5
O1D C12D C11D 108.1(4)
O1D C12D H12C 110.1
C11D C12D H12C 110.1
O1D C12D H12D 110.1
C11D C12D H12D 110.1
H12C C12D H12D 108.4

loop_
_geom_bond_atom_site_label_1
_geom_bond_atom_site_label_2
_geom_bond_distance
Au1 P1F 2.259(5)
Au1 P2A 2.316(2)
Au1 P1A 2.353(2)
Au1 P2F 2.384(6)
B1A O1 1.550(6)
B1A C13A 1.609(7)
B1A C12A 1.611(8)
B1A C1A 1.618(8)
C1A C2A 1.396(7)
C1A C6A 1.414(7)
C2A C3A 1.372(9)
C2A H2A 0.9500
C3A C4A 1.366(10)
C3A H3A 0.9500
C4A C5A 1.388(9)
C4A H4A 0.9500
C5A C6A 1.404(8)
C5A H5A 0.9500
C6A B2A 1.617(8)
B2A O2 1.555(6)
B2A C7A 1.611(8)
B2A C25A 1.615(8)
C7A C8A 1.398(7)
C7A C12A 1.413(7)
C8A C9A 1.384(8)
C8A H8A 0.9500
C9A C10A 1.379(9)
C9A H9A 0.9500
C10A C11A 1.379(8)
C10A H10A 0.9500
C11A C12A 1.399(7)
C11A H11A 0.9500
C13A C18A 1.396(7)
C13A C14A 1.417(7)
C14A C15A 1.390(7)
C14A P1A 1.840(6)
C14A P1F 1.993(8)
C15A C16A 1.375(8)
C15A H15A 0.9500
C16A C17A 1.370(7)
C16A H16A 0.9500
C17A C18A 1.379(7)
C17A H17A 0.9500
C18A H18A 0.9500
P1A C19A 1.856(8)
P1A C22A 1.874(9)
C19A C20A 1.497(14)
C19A C21A 1.514(14)
C19A H19A 1.0000
C20A H20A 0.9800
C20A H20B 0.9800
C20A H20C 0.9800
C21A H21A 0.9800
C21A H21B 0.9800
C21A H21C 0.9800
C22A C24A 1.525(12)
C22A C23A 1.538(12)
C22A H22A 1.0000
C23A H23A 0.9800
C23A H23B 0.9800
C23A H23C 0.9800
C24A H24A 0.9800
C24A H24B 0.9800
C24A H24C 0.9800
C25A C30A 1.403(7)
C25A C26A 1.409(8)
C26A C27A 1.396(9)
C26A P2A 1.870(6)
C26A P2F 1.952(10)
C27A C28A 1.378(10)
C27A H27A 0.9500
C28A C29A 1.350(10)
C28A H28A 0.9500
C29A C30A 1.384(8)
C29A H29A 0.9500
C30A H30A 0.9500
P2A C31A 1.855(9)
P2A C34A 1.858(9)
C31A C32A 1.526(12)
C31A C33A 1.540(11)
C31A H31A 1.0000
C32A H32A 0.9800
C32A H32B 0.9800
C32A H32C 0.9800
C33A H33A 0.9800
C33A H33B 0.9800
C33A H33C 0.9800
C34A C35A 1.501(18)
C34A C36A 1.563(16)
C34A H34A 1.0000
C35A H35A 0.9800
C35A H35B 0.9800
C35A H35C 0.9800
C36A H36A 0.9800
C36A H36B 0.9800
C36A H36C 0.9800
P1F C22F 1.79(3)
P1F C19F 1.96(3)
C19F C21F 1.43(4)
C19F C20F 1.47(3)
C19F H19F 1.0000
C20F H20D 0.9800
C20F H20E 0.9800
C20F H20F 0.9800
C21F H21D 0.9800
C21F H21E 0.9800
C21F H21F 0.9800
C22F C24F 1.49(4)
C22F C23F 1.62(6)
C22F H22F 1.0000
C23F H23D 0.9800
C23F H23E 0.9800
C23F H23F 0.9800
C24F H24D 0.9800
C24F H24E 0.9800
C24F H24F 0.9800
P2F C31F 1.81(3)
P2F C34F 1.86(6)
C31F C32F 1.52(4)
C31F C33F 1.58(5)
C31F H31F 1.0000
C32F H32D 0.9800
C32F H32E 0.9800
C32F H32F 0.9800
C33F H33D 0.9800
C33F H33E 0.9800
C33F H33F 0.9800
C34F C36F 1.43(4)
C34F C35F 1.53(6)
C34F H34F 1.0000
C35F H35D 0.9800
C35F H35E 0.9800
C35F H35F 0.9800
C36F H36D 0.9800
C36F H36E 0.9800
C36F H36F 0.9800
C1 O3 1.238(6)
C1 O1 1.317(6)
C1 O2 1.334(6)
O3 K1A 2.595(4)
C1S C2S 1.3900
C1S C6S 1.3900
C1S K1A 3.464(18)
C1S H1S 0.9500
C2S C3S 1.3900
C2S H2S 0.9500
C3S C4S 1.3900
C3S H3S 0.9500
C4S C5S 1.3900
C4S H4S 0.9500
C5S C6S 1.3900
C5S H5S 0.9500
C6S H6S 0.9500
K1A O3C 2.742(4)
K1A O1C 2.749(4)
K1A O2C 2.790(3)
K1A O5C 2.791(3)
K1A O4C 2.835(4)
K1A O6C 3.015(4)
K1A C1T 3.401(13)
C1T C2T 1.3900
C1T C6T 1.3900
C1T H1T 0.9500
C2T C3T 1.3900
C2T H2T 0.9500
C3T C4T 1.3900
C3T H3T 0.9500
C4T C5T 1.3900
C4T H4T 0.9500
C5T C6T 1.3900
C5T H5T 0.9500
C6T H6T 0.9500
O1C C12C 1.410(6)
O1C C1C 1.440(6)
C1C C2C 1.488(8)
C1C H1C1 0.9900
C1C H1C2 0.9900
C2C O2C 1.425(7)
C2C H2C1 0.9900
C2C H2C2 0.9900
O2C C3C 1.427(6)
C3C C4C 1.481(9)
C3C H3C1 0.9900
C3C H3C2 0.9900
C4C O3C 1.415(6)
C4C H4C1 0.9900
C4C H4C2 0.9900
O3C C5C 1.408(7)
C5C C6C 1.504(9)
C5C H5C1 0.9900
C5C H5C2 0.9900
C6C O4C 1.437(8)
C6C H6C1 0.9900
C6C H6C2 0.9900
O4C C7C 1.436(8)
C7C C8C 1.494(11)
C7C H7C1 0.9900
C7C H7C2 0.9900
C8C O5C 1.405(7)
C8C H8C1 0.9900
C8C H8C2 0.9900
O5C C9C 1.416(7)
C9C C10C 1.483(9)
C9C H9C1 0.9900
C9C H9C2 0.9900
C10C O6C 1.426(6)
C10C H10B 0.9900
C10C H10C 0.9900
O6C C11C 1.416(7)
C11C C12C 1.498(8)
C11C H11B 0.9900
C11C H11C 0.9900
C12C H12A 0.9900
C12C H12B 0.9900
Au2 P3E 2.283(4)
Au2 P3 2.310(4)
Au2 P4 2.349(3)
Au2 P4E 2.368(3)
Au2 C7E 2.690(9)
Au2 C6E 2.698(8)
C1B C2B 1.3900
C1B C6B 1.3900
C1B B1B 1.635(9)
C2B C3B 1.3900
C2B H2B 0.9500
C3B C4B 1.3900
C3B H3B 0.9500
C4B C5B 1.3900
C4B H4B 0.9500
C5B C6B 1.3900
C5B H5B 0.9500
C6B B2B 1.661(7)
B1B C12B 1.450(19)
B1B O4 1.574(9)
B1B C13B 1.675(9)
C7B C8B 1.3900
C7B C12B 1.3900
C7B B2B 1.661(7)
C8B C9B 1.3900
C8B H8B 0.9500
C9B C10B 1.3900
C9B H9B 0.9500
C10B C11B 1.3900
C10B H10D 0.9500
C11B C12B 1.3900
C11B H11D 0.9500
B2B O5 1.577(8)
B2B C25B 1.689(8)
C13B C14B 1.3900
C13B C18B 1.3900
C14B C15B 1.3900
C14B P3 1.856(6)
C15B C16B 1.3900
C15B H15B 0.9500
C16B C17B 1.3900
C16B H16B 0.9500
C17B C18B 1.3900
C17B H17B 0.9500
C18B H18B 0.9500
P3 C19B 1.863(11)
P3 C22B 1.865(19)
C19B C21B 1.48(2)
C19B C20B 1.541(15)
C19B H19E 1.0000
C20B H20J 0.9800
C20B H20K 0.9800
C20B H20L 0.9800
C21B H21J 0.9800
C21B H21K 0.9800
C21B H21L 0.9800
C22B C24B 1.50(2)
C22B C23B 1.578(16)
C22B H22E 1.0000
C23B H23J 0.9800
C23B H23K 0.9800
C23B H23L 0.9800
C24B H24J 0.9800
C24B H24K 0.9800
C24B H24L 0.9800
C25B C26B 1.3900
C25B C30B 1.3900
C26B C27B 1.3900
C26B P4 1.834(8)
C27B C28B 1.3900
C27B H27B 0.9500
C28B C29B 1.3900
C28B H28B 0.9500
C29B C30B 1.3900
C29B H29B 0.9500
C30B H30B 0.9500
P4 C34B 1.862(13)
P4 C31B 1.890(12)
C31B C32B 1.513(19)
C31B C33B 1.552(18)
C31B H31B 1.0000
C32B H32G 0.9800
C32B H32H 0.9800
C32B H32I 0.9800
C33B H33G 0.9800
C33B H33H 0.9800
C33B H33I 0.9800
C34B C35B 1.528(18)
C34B C36B 1.67(3)
C34B H34B 1.0000
C35B H35G 0.9800
C35B H35H 0.9800
C35B H35I 0.9800
C36B H36G 0.9800
C36B H36H 0.9800
C36B H36I 0.9800
C1E C2E 1.3900
C1E C6E 1.3900
C1E B1E 1.636(8)
C2E C3E 1.3900
C2E H2E 0.9500
C3E C4E 1.3900
C3E H3E 0.9500
C4E C5E 1.3900
C4E H4E 0.9500
C5E C6E 1.3900
C5E H5E 0.9500
C6E B2E 1.617(7)
B1E O4 1.574(8)
B1E C13E 1.675(9)
B1E C12E 1.771(19)
C7E C8E 1.3900
C7E C12E 1.3900
C7E B2E 1.616(7)
C8E C9E 1.3900
C8E H8E 0.9500
C9E C10E 1.3900
C9E H9E 0.9500
C10E C11E 1.3900
C10E H10E 0.9500
C11E C12E 1.3900
C11E H11E 0.9500
B2E O5 1.540(8)
B2E C25E 1.643(8)
C13E C14E 1.3900
C13E C18E 1.3900
C14E C15E 1.3900
C14E P3E 1.857(6)
C15E C16E 1.3900
C15E H15E 0.9500
C16E C17E 1.3900
C16E H16E 0.9500
C17E C18E 1.3900
C17E H17E 0.9500
C18E H18E 0.9500
P3E C22E 1.852(12)
P3E C19E 1.894(16)
C19E C21E 1.478(18)
C19E C20E 1.535(16)
C19E H19B 1.0000
C20E H20G 0.9800
C20E H20H 0.9800
C20E H20I 0.9800
C21E H21G 0.9800
C21E H21H 0.9800
C21E H21I 0.9800
C22E C24E 1.50(2)
C22E C23E 1.538(17)
C22E H22B 1.0000
C23E H23G 0.9800
C23E H23H 0.9800
C23E H23I 0.9800
C24E H24G 0.9800
C24E H24H 0.9800
C24E H24I 0.9800
C25E C26E 1.3900
C25E C30E 1.3900
C26E C27E 1.3900
C26E P4E 1.879(8)
C27E C28E 1.3900
C27E H27E 0.9500
C28E C29E 1.3900
C28E H28E 0.9500
C29E C30E 1.3900
C29E H29E 0.9500
C30E H30E 0.9500
P4E C31E 1.844(12)
P4E C34E 1.874(11)
C31E C32E 1.538(18)
C31E C33E 1.59(3)
C31E H31E 1.0000
C32E H32J 0.9800
C32E H32K 0.9800
C32E H32L 0.9800
C33E H33J 0.9800
C33E H33K 0.9800
C33E H33L 0.9800
C34E C35E 1.524(17)
C34E C36E 1.555(16)
C34E H34E 1.0000
C35E H35J 0.9800
C35E H35K 0.9800
C35E H35L 0.9800
C36E H36J 0.9800
C36E H36K 0.9800
C36E H36L 0.9800
C2 O6 1.231(6)
C2 O5 1.328(6)
C2 O4 1.334(6)
O4 K1B 3.269(4)
O6 K1B 2.638(4)
C7S C8S 1.3900
C7S C12S 1.3900
C7S K1B 3.622(13)
C7S H7S 0.9500
C8S C9S 1.3900
C8S H8S 0.9500
C9S C10S 1.3900
C9S H9S 0.9500
C10S C11S 1.3900
C10S H10S 0.9500
C11S C12S 1.3900
C11S H11S 0.9500
C12S H12S 0.9500
K1B O4D 2.725(3)
K1B O2D 2.761(4)
K1B O3D 2.822(4)
K1B O5D 2.915(4)
K1B O6D 2.927(3)
K1B O1D 2.959(3)
K1B C7T 3.42(2)
C7T C8T 1.3900
C7T C12T 1.3900
C7T H7T 0.9500
C8T C9T 1.3900
C8T H8T 0.9500
C9T C10T 1.3900
C9T H9T 0.9500
C10T C11T 1.3900
C10T H10T 0.9500
C11T C12T 1.3900
C11T H11T 0.9500
C12T H12T 0.9500
O1D C1D 1.416(6)
O1D C12D 1.420(6)
C1D C2D 1.495(8)
C1D H1D1 0.9900
C1D H1D2 0.9900
C2D O2D 1.422(6)
C2D H2D1 0.9900
C2D H2D2 0.9900
O2D C3D 1.422(6)
C3D C4D 1.493(7)
C3D H3D1 0.9900
C3D H3D2 0.9900
C4D O3D 1.435(6)
C4D H4D1 0.9900
C4D H4D2 0.9900
O3D C5D 1.422(6)
C5D C6D 1.501(8)
C5D H5D1 0.9900
C5D H5D2 0.9900
C6D O4D 1.411(7)
C6D H6D1 0.9900
C6D H6D2 0.9900
O4D C7D 1.426(6)
C7D C8D 1.486(8)
C7D H7D1 0.9900
C7D H7D2 0.9900
C8D O5D 1.431(6)
C8D H8D1 0.9900
C8D H8D2 0.9900
O5D C9D 1.413(6)
C9D C10D 1.500(7)
C9D H9D1 0.9900
C9D H9D2 0.9900
C10D O6D 1.419(6)
C10D H10F 0.9900
C10D H10G 0.9900
O6D C11D 1.421(6)
C11D C12D 1.497(8)
C11D H11F 0.9900
C11D H11G 0.9900
C12D H12C 0.9900
C12D H12D 0.9900

loop_
_geom_torsion_atom_site_label_1
_geom_torsion_atom_site_label_2
_geom_torsion_atom_site_label_3
_geom_torsion_atom_site_label_4
_geom_torsion
O1 B1A C1A C2A -95.3(5)
C13A B1A C1A C2A 24.1(7)
C12A B1A C1A C2A 151.4(5)
O1 B1A C1A C6A 72.9(5)
C13A B1A C1A C6A -167.8(4)
C12A B1A C1A C6A -40.4(6)
C6A C1A C2A C3A 1.3(9)
B1A C1A C2A C3A 169.1(6)
C1A C2A C3A C4A -2.8(10)
C2A C3A C4A C5A 1.3(11)
C3A C4A C5A C6A 1.6(10)
C4A C5A C6A C1A -3.0(8)
C4A C5A C6A B2A -170.1(6)
C2A C1A C6A C5A 1.5(7)
B1A C1A C6A C5A -167.3(5)
C2A C1A C6A B2A 170.1(5)
B1A C1A C6A B2A 1.3(6)
C5A C6A B2A O2 94.3(6)
C1A C6A B2A O2 -73.2(5)
C5A C6A B2A C7A -153.1(5)
C1A C6A B2A C7A 39.5(6)
C5A C6A B2A C25A -26.4(7)
C1A C6A B2A C25A 166.2(4)
O2 B2A C7A C8A -94.6(6)
C25A B2A C7A C8A 24.3(7)
C6A B2A C7A C8A 152.1(5)
O2 B2A C7A C12A 72.0(5)
C25A B2A C7A C12A -169.1(4)
C6A B2A C7A C12A -41.3(6)
C12A C7A C8A C9A 0.3(8)
B2A C7A C8A C9A 166.5(5)
C7A C8A C9A C10A 0.4(9)
C8A C9A C10A C11A -1.7(9)
C9A C10A C11A C12A 2.4(9)
C10A C11A C12A C7A -1.6(8)
C10A C11A C12A B1A -169.6(5)
C8A C7A C12A C11A 0.3(7)
B2A C7A C12A C11A -167.3(5)
C8A C7A C12A B1A 169.4(4)
B2A C7A C12A B1A 1.8(6)
O1 B1A C12A C11A 93.2(5)
C13A B1A C12A C11A -25.8(7)
C1A B1A C12A C11A -153.0(5)
O1 B1A C12A C7A -75.1(5)
C13A B1A C12A C7A 165.9(4)
C1A B1A C12A C7A 38.7(6)
O1 B1A C13A C18A 4.6(7)
C12A B1A C13A C18A 119.0(5)
C1A B1A C13A C18A -110.7(5)
O1 B1A C13A C14A -176.0(5)
C12A B1A C13A C14A -61.6(6)
C1A B1A C13A C14A 68.7(6)
C18A C13A C14A C15A 1.0(8)
B1A C13A C14A C15A -178.5(5)
C18A C13A C14A P1A -173.2(4)
B1A C13A C14A P1A 7.3(8)
C18A C13A C14A P1F 156.4(5)
B1A C13A C14A P1F -23.0(7)
C13A C14A C15A C16A -1.8(9)
P1A C14A C15A C16A 172.8(4)
P1F C14A C15A C16A -157.3(5)
C14A C15A C16A C17A 1.7(8)
C15A C16A C17A C18A -0.8(8)
C16A C17A C18A C13A 0.0(8)
C14A C13A C18A C17A -0.1(8)
B1A C13A C18A C17A 179.3(5)
C15A C14A P1A C19A 44.3(6)
C13A C14A P1A C19A -141.3(6)
P1F C14A P1A C19A -54.8(5)
C15A C14A P1A C22A -67.8(6)
C13A C14A P1A C22A 106.6(6)
P1F C14A P1A C22A -166.9(5)
C15A C14A P1A Au1 167.3(4)
C13A C14A P1A Au1 -18.3(6)
P1F C14A P1A Au1 68.3(4)
C14A P1A C19A C20A 56.5(7)
C22A P1A C19A C20A 168.1(6)
Au1 P1A C19A C20A -71.6(6)
C14A P1A C19A C21A -179.0(9)
C22A P1A C19A C21A -67.4(10)
Au1 P1A C19A C21A 53.0(10)
C14A P1A C22A C24A -150.5(6)
C19A P1A C22A C24A 100.1(7)
Au1 P1A C22A C24A -20.6(7)
C14A P1A C22A C23A 81.0(7)
C19A P1A C22A C23A -28.4(8)
Au1 P1A C22A C23A -149.2(6)
O2 B2A C25A C30A 5.2(8)
C7A B2A C25A C30A -108.3(6)
C6A B2A C25A C30A 121.2(6)
O2 B2A C25A C26A -179.8(6)
C7A B2A C25A C26A 66.7(7)
C6A B2A C25A C26A -63.8(7)
C30A C25A C26A C27A 1.2(10)
B2A C25A C26A C27A -174.0(7)
C30A C25A C26A P2A -174.7(5)
B2A C25A C26A P2A 10.1(9)
C30A C25A C26A P2F 150.9(6)
B2A C25A C26A P2F -24.3(9)
C25A C26A C27A C28A -0.1(13)
P2A C26A C27A C28A 176.0(7)
P2F C26A C27A C28A -152.3(8)
C26A C27A C28A C29A -1.2(14)
C27A C28A C29A C30A 1.3(13)
C28A C29A C30A C25A -0.2(11)
C26A C25A C30A C29A -1.1(10)
B2A C25A C30A C29A 174.1(6)
C27A C26A P2A C31A -71.7(8)
C25A C26A P2A C31A 104.3(7)
P2F C26A P2A C31A -158.4(5)
C27A C26A P2A C34A 40.9(8)
C25A C26A P2A C34A -143.1(7)
P2F C26A P2A C34A -45.8(5)
C27A C26A P2A Au1 162.1(6)
C25A C26A P2A Au1 -21.9(7)
P2F C26A P2A Au1 75.4(4)
C34A P2A C31A C32A 97.0(8)
C26A P2A C31A C32A -153.8(7)
Au1 P2A C31A C32A -23.5(9)
C34A P2A C31A C33A -29.8(9)
C26A P2A C31A C33A 79.5(8)
Au1 P2A C31A C33A -150.3(7)
C31A P2A C34A C35A 169.4(8)
C26A P2A C34A C35A 58.0(8)
Au1 P2A C34A C35A -68.9(8)
C31A P2A C34A C36A -69.8(10)
C26A P2A C34A C36A 178.9(9)
Au1 P2A C34A C36A 51.9(9)
C19F P1F C22F C24F -170(2)
C14A P1F C22F C24F -52(2)
Au1 P1F C22F C24F 70(2)
C19F P1F C22F C23F 64(2)
C14A P1F C22F C23F -178(2)
Au1 P1F C22F C23F -55(2)
C34F P2F C31F C32F 66(3)
C26A P2F C31F C32F -172(2)
Au1 P2F C31F C32F -53(3)
C34F P2F C31F C33F -169(2)
C26A P2F C31F C33F -47(2)
Au1 P2F C31F C33F 72(2)
C31F P2F C34F C36F 31(4)
C26A P2F C34F C36F -78(4)
Au1 P2F C34F C36F 150(3)
C31F P2F C34F C35F -104(3)
C26A P2F C34F C35F 147(2)
Au1 P2F C34F C35F 15(3)
O3 C1 O1 B1A -173.8(4)
O2 C1 O1 B1A 8.8(7)
C13A B1A O1 C1 175.2(4)
C12A B1A O1 C1 56.3(6)
C1A B1A O1 C1 -65.9(6)
O3 C1 O2 B2A 175.1(5)
O1 C1 O2 B2A -7.6(8)
C7A B2A O2 C1 -58.1(6)
C25A B2A O2 C1 -175.5(4)
C6A B2A O2 C1 64.0(6)
O1 C1 O3 K1A 21.9(8)
O2 C1 O3 K1A -160.6(3)
C6S C1S C2S C3S 0.0
K1A C1S C2S C3S 102.1(15)
C1S C2S C3S C4S 0.0
C2S C3S C4S C5S 0.0
C3S C4S C5S C6S 0.0
C4S C5S C6S C1S 0.0
C2S C1S C6S C5S 0.0
K1A C1S C6S C5S -121.0(11)
C6T C1T C2T C3T 0.0
K1A C1T C2T C3T 111.4(10)
C1T C2T C3T C4T 0.0
C2T C3T C4T C5T 0.0
C3T C4T C5T C6T 0.0
C4T C5T C6T C1T 0.0
C2T C1T C6T C5T 0.0
K1A C1T C6T C5T -104.0(11)
C12C O1C C1C C2C 172.3(5)
K1A O1C C1C C2C -40.9(5)
O1C C1C C2C O2C 63.8(6)
C1C C2C O2C C3C 178.8(4)
C1C C2C O2C K1A -54.3(5)
C2C O2C C3C C4C -177.9(4)
K1A O2C C3C C4C 55.1(5)
O2C C3C C4C O3C -63.6(6)
C3C C4C O3C C5C -175.3(5)
C3C C4C O3C K1A 40.7(5)
C4C O3C C5C C6C -179.7(5)
K1A O3C C5C C6C -35.8(6)
O3C C5C C6C O4C 67.0(7)
C5C C6C O4C C7C -172.9(6)
C5C C6C O4C K1A -61.1(6)
C6C O4C C7C C8C -178.3(6)
K1A O4C C7C C8C 68.2(6)
O4C C7C C8C O5C -69.1(8)
C7C C8C O5C C9C -173.5(6)
C7C C8C O5C K1A 30.6(8)
C8C O5C C9C C10C 165.6(5)
K1A O5C C9C C10C -40.2(6)
O5C C9C C10C O6C 63.7(6)
C9C C10C O6C C11C -174.2(5)
C9C C10C O6C K1A -56.4(5)
C10C O6C C11C C12C -178.9(5)
K1A O6C C11C C12C 60.8(5)
C1C O1C C12C C11C 178.7(5)
K1A O1C C12C C11C 34.4(6)
O6C C11C C12C O1C -65.7(6)
C6B C1B C2B C3B 0.0
B1B C1B C2B C3B 166.2(9)
C1B C2B C3B C4B 0.0
C2B C3B C4B C5B 0.0
C3B C4B C5B C6B 0.0
C4B C5B C6B C1B 0.0
C4B C5B C6B B2B -176.2(8)
C2B C1B C6B C5B 0.0
B1B C1B C6B C5B -165.6(10)
C2B C1B C6B B2B 176.9(7)
B1B C1B C6B B2B 11.3(9)
C2B C1B B1B C12B 150.3(8)
C6B C1B B1B C12B -43.8(11)
C2B C1B B1B O4 -99.3(9)
C6B C1B B1B O4 66.7(12)
C2B C1B B1B C13B 20.8(11)
C6B C1B B1B C13B -173.3(9)
C12B C7B C8B C9B 0.0
B2B C7B C8B C9B 169.3(9)
C7B C8B C9B C10B 0.0
C8B C9B C10B C11B 0.0
C9B C10B C11B C12B 0.0
C10B C11B C12B C7B 0.0
C10B C11B C12B B1B -165.1(10)
C8B C7B C12B C11B 0.0
B2B C7B C12B C11B -170.7(8)
C8B C7B C12B B1B 164.1(11)
B2B C7B C12B B1B -6.6(8)
O4 B1B C12B C11B 98.8(8)
C1B B1B C12B C11B -155.4(7)
C13B B1B C12B C11B -36.1(11)
O4 B1B C12B C7B -65.9(9)
C1B B1B C12B C7B 39.8(11)
C13B B1B C12B C7B 159.2(7)
C5B C6B B2B O5 92.4(8)
C1B C6B B2B O5 -84.1(5)
C5B C6B B2B C7B -160.6(7)
C1B C6B B2B C7B 22.9(8)
C5B C6B B2B C25B -18.0(10)
C1B C6B B2B C25B 165.5(6)
C8B C7B B2B O5 -91.8(8)
C12B C7B B2B O5 78.2(6)
C8B C7B B2B C6B 162.8(7)
C12B C7B B2B C6B -27.2(8)
C8B C7B B2B C25B 28.5(12)
C12B C7B B2B C25B -161.6(7)
C12B B1B C13B C14B -52.9(11)
O4 B1B C13B C14B 177.7(6)
C1B B1B C13B C14B 73.3(11)
C12B B1B C13B C18B 116.5(13)
O4 B1B C13B C18B -13.0(16)
C1B B1B C13B C18B -117.4(11)
C18B C13B C14B C15B 0.0
B1B C13B C14B C15B 169.0(12)
C18B C13B C14B P3 176.0(16)
B1B C13B C14B P3 -15.1(10)
C13B C14B C15B C16B 0.0
P3 C14B C15B C16B -176.2(15)
C14B C15B C16B C17B 0.0
C15B C16B C17B C18B 0.0
C16B C17B C18B C13B 0.0
C14B C13B C18B C17B 0.0
B1B C13B C18B C17B -169.6(12)
C13B C14B P3 C19B 138.5(9)
C15B C14B P3 C19B -45.4(10)
C13B C14B P3 C22B -107.8(10)
C15B C14B P3 C22B 68.3(10)
C13B C14B P3 Au2 11.7(13)
C15B C14B P3 Au2 -172.2(6)
C14B P3 C19B C21B -58.0(11)
C22B P3 C19B C21B -167.5(10)
Au2 P3 C19B C21B 73.3(9)
C14B P3 C19B C20B 176.8(9)
C22B P3 C19B C20B 67.2(10)
Au2 P3 C19B C20B -51.9(9)
C14B P3 C22B C24B 153.7(13)
C19B P3 C22B C24B -97.1(12)
Au2 P3 C22B C24B 25.5(14)
C14B P3 C22B C23B -80.6(13)
C19B P3 C22B C23B 28.6(13)
Au2 P3 C22B C23B 151.3(9)
O5 B2B C25B C26B -176.8(7)
C6B B2B C25B C26B -74.3(9)
C7B B2B C25B C26B 66.3(11)
O5 B2B C25B C30B 8.9(7)
C6B B2B C25B C30B 111.4(6)
C7B B2B C25B C30B -108.0(8)
C30B C25B C26B C27B 0.0
B2B C25B C26B C27B -174.2(9)
C30B C25B C26B P4 -171.5(7)
B2B C25B C26B P4 14.3(10)
C25B C26B C27B C28B 0.0
P4 C26B C27B C28B 171.8(7)
C26B C27B C28B C29B 0.0
C27B C28B C29B C30B 0.0
C28B C29B C30B C25B 0.0
C26B C25B C30B C29B 0.0
B2B C25B C30B C29B 174.3(8)
C27B C26B P4 C34B 45.3(6)
C25B C26B P4 C34B -143.1(7)
C27B C26B P4 C31B -65.5(7)
C25B C26B P4 C31B 106.1(8)
C27B C26B P4 Au2 165.9(4)
C25B C26B P4 Au2 -22.5(7)
C26B P4 C31B C32B -149.3(9)
C34B P4 C31B C32B 100.8(10)
Au2 P4 C31B C32B -17.5(11)
C26B P4 C31B C33B 82.4(10)
C34B P4 C31B C33B -27.6(12)
Au2 P4 C31B C33B -145.8(9)
C26B P4 C34B C35B 59.4(10)
C31B P4 C34B C35B 168.6(10)
Au2 P4 C34B C35B -68.8(10)
C26B P4 C34B C36B -167.0(12)
C31B P4 C34B C36B -57.8(13)
Au2 P4 C34B C36B 64.8(12)
C6E C1E C2E C3E 0.0
B1E C1E C2E C3E 175.7(10)
C1E C2E C3E C4E 0.0
C2E C3E C4E C5E 0.0
C3E C4E C5E C6E 0.0
C4E C5E C6E C1E 0.0
C4E C5E C6E B2E -164.7(7)
C4E C5E C6E Au2 91.1(4)
C2E C1E C6E C5E 0.0
B1E C1E C6E C5E -176.6(8)
C2E C1E C6E B2E 164.4(7)
B1E C1E C6E B2E -12.1(7)
C2E C1E C6E Au2 -107.8(4)
B1E C1E C6E Au2 75.6(6)
C2E C1E B1E O4 -94.5(11)
C6E C1E B1E O4 81.6(12)
C2E C1E B1E C13E 24.5(14)
C6E C1E B1E C13E -159.4(10)
C2E C1E B1E C12E 150.4(8)
C6E C1E B1E C12E -33.5(9)
C12E C7E C8E C9E 0.0
B2E C7E C8E C9E 165.5(7)
Au2 C7E C8E C9E -88.6(3)
C7E C8E C9E C10E 0.0
C8E C9E C10E C11E 0.0
C9E C10E C11E C12E 0.0
C10E C11E C12E C7E 0.0
C10E C11E C12E B1E -179.1(9)
C8E C7E C12E C11E 0.0
B2E C7E C12E C11E -166.3(7)
Au2 C7E C12E C11E 105.8(4)
C8E C7E C12E B1E 179.3(7)
B2E C7E C12E B1E 13.0(6)
Au2 C7E C12E B1E -74.9(5)
O4 B1E C12E C11E 92.5(8)
C1E B1E C12E C11E -147.1(8)
C13E B1E C12E C11E -14.7(9)
O4 B1E C12E C7E -86.7(6)
C1E B1E C12E C7E 33.7(9)
C13E B1E C12E C7E 166.1(5)
C8E C7E B2E O5 -102.7(7)
C12E C7E B2E O5 63.3(7)
Au2 C7E B2E O5 143.0(5)
C8E C7E B2E C6E 138.2(6)
C12E C7E B2E C6E -55.8(7)
Au2 C7E B2E C6E 23.9(6)
C8E C7E B2E C25E 15.8(8)
C12E C7E B2E C25E -178.2(5)
Au2 C7E B2E C25E -98.5(5)
C5E C6E B2E O5 106.8(7)
C1E C6E B2E O5 -57.9(7)
Au2 C6E B2E O5 -139.2(5)
C5E C6E B2E C7E -137.8(6)
C1E C6E B2E C7E 57.5(7)
Au2 C6E B2E C7E -23.8(6)
C5E C6E B2E C25E -25.3(9)
C1E C6E B2E C25E 170.0(6)
Au2 C6E B2E C25E 88.8(7)
O4 B1E C13E C14E -179.2(6)
C1E B1E C13E C14E 58.5(13)
C12E B1E C13E C14E -74.6(7)
O4 B1E C13E C18E 16.7(15)
C1E B1E C13E C18E -105.6(12)
C12E B1E C13E C18E 121.2(11)
C18E C13E C14E C15E 0.0
B1E C13E C14E C15E -164.3(12)
C18E C13E C14E P3E -177.4(16)
B1E C13E C14E P3E 18.3(10)
C13E C14E C15E C16E 0.0
P3E C14E C15E C16E 177.7(14)
C14E C15E C16E C17E 0.0
C15E C16E C17E C18E 0.0
C16E C17E C18E C13E 0.0
C14E C13E C18E C17E 0.0
B1E C13E C18E C17E 163.7(11)
C15E C14E P3E C22E 37.5(9)
C13E C14E P3E C22E -145.0(9)
C15E C14E P3E C19E -74.2(9)
C13E C14E P3E C19E 103.3(10)
C15E C14E P3E Au2 164.7(5)
C13E C14E P3E Au2 -17.8(12)
C22E P3E C19E C21E 94.4(11)
C14E P3E C19E C21E -155.8(10)
Au2 P3E C19E C21E -27.8(11)
C22E P3E C19E C20E -36.4(12)
C14E P3E C19E C20E 73.4(12)
Au2 P3E C19E C20E -158.6(9)
C14E P3E C22E C24E 59.5(13)
C19E P3E C22E C24E 170.0(11)
Au2 P3E C22E C24E -71.1(11)
C14E P3E C22E C23E -178.2(10)
C19E P3E C22E C23E -67.8(10)
Au2 P3E C22E C23E 51.1(9)
O5 B2E C25E C26E 167.9(6)
C7E B2E C25E C26E 56.3(9)
C6E B2E C25E C26E -61.5(10)
O5 B2E C25E C30E -21.9(8)
C7E B2E C25E C30E -133.5(6)
C6E B2E C25E C30E 108.7(7)
C30E C25E C26E C27E 0.0
B2E C25E C26E C27E 170.0(8)
C30E C25E C26E P4E -177.2(7)
B2E C25E C26E P4E -7.1(10)
C25E C26E C27E C28E 0.0
P4E C26E C27E C28E 177.5(6)
C26E C27E C28E C29E 0.0
C27E C28E C29E C30E 0.0
C28E C29E C30E C25E 0.0
C26E C25E C30E C29E 0.0
B2E C25E C30E C29E -170.3(8)
C25E C26E P4E C31E 135.5(7)
C27E C26E P4E C31E -41.8(6)
C25E C26E P4E C34E -111.9(7)
C27E C26E P4E C34E 70.8(6)
C25E C26E P4E Au2 15.2(7)
C27E C26E P4E Au2 -162.1(3)
C34E P4E C31E C32E -168.4(9)
C26E P4E C31E C32E -58.1(10)
Au2 P4E C31E C32E 68.0(9)
C34E P4E C31E C33E 55.8(10)
C26E P4E C31E C33E 166.1(9)
Au2 P4E C31E C33E -67.8(9)
C31E P4E C34E C35E -97.8(10)
C26E P4E C34E C35E 149.7(8)
Au2 P4E C34E C35E 21.3(10)
C31E P4E C34E C36E 29.3(10)
C26E P4E C34E C36E -83.2(9)
Au2 P4E C34E C36E 148.3(7)
O6 C2 O4 B1B -167.7(7)
O5 C2 O4 B1B 12.9(9)
O6 C2 O4 B1E -176.8(7)
O5 C2 O4 B1E 3.8(9)
O6 C2 O4 K1B -3.6(4)
O5 C2 O4 K1B 176.9(4)
C12B B1B O4 C2 50.7(9)
C1B B1B O4 C2 -67.2(12)
C13B B1B O4 C2 -173.4(8)
C12B B1B O4 B1E 102(8)
C1B B1B O4 B1E -16(7)
C13B B1B O4 B1E -122(9)
C12B B1B O4 K1B -100.5(14)
C1B B1B O4 K1B 141.6(6)
C13B B1B O4 K1B 35.4(18)
C1E B1E O4 C2 -64.8(14)
C13E B1E O4 C2 168.4(8)
C12E B1E O4 C2 61.5(7)
C1E B1E O4 B1B 161(9)
C13E B1E O4 B1B 35(7)
C12E B1E O4 B1B -72(8)
C1E B1E O4 K1B 131.1(8)
C13E B1E O4 K1B 4(2)
C12E B1E O4 K1B -102.6(16)
O6 C2 O5 B2E 175.6(5)
O4 C2 O5 B2E -4.9(8)
O6 C2 O5 B2B 172.3(5)
O4 C2 O5 B2B -8.2(7)
C7E B2E O5 C2 -60.2(8)
C6E B2E O5 C2 58.0(8)
C25E B2E O5 C2 -169.0(6)
C7E B2E O5 B2B -30(5)
C6E B2E O5 B2B 88(5)
C25E B2E O5 B2B -138(6)
C6B B2B O5 C2 66.4(6)
C7B B2B O5 C2 -56.1(7)
C25B B2B O5 C2 172.5(6)
C6B B2B O5 B2E -85(5)
C7B B2B O5 B2E 152(6)
C25B B2B O5 B2E 21(5)
O5 C2 O6 K1B -175.6(3)
O4 C2 O6 K1B 4.9(6)
C12S C7S C8S C9S 0.0
K1B C7S C8S C9S 91.1(7)
C7S C8S C9S C10S 0.0
C8S C9S C10S C11S 0.0
C9S C10S C11S C12S 0.0
C10S C11S C12S C7S 0.0
C8S C7S C12S C11S 0.0
K1B C7S C12S C11S -114.6(6)
C12T C7T C8T C9T 0.0
K1B C7T C8T C9T 115.2(13)
C7T C8T C9T C10T 0.0
C8T C9T C10T C11T 0.0
C9T C10T C11T C12T 0.0
C10T C11T C12T C7T 0.0
C8T C7T C12T C11T 0.0
K1B C7T C12T C11T -105.8(12)
C12D O1D C1D C2D -166.7(4)
K1B O1D C1D C2D 67.9(4)
O1D C1D C2D O2D -67.1(6)
C1D C2D O2D C3D 172.8(5)
C1D C2D O2D K1B 27.1(6)
C2D O2D C3D C4D 173.5(5)
K1B O2D C3D C4D -39.4(5)
O2D C3D C4D O3D 67.5(6)
C3D C4D O3D C5D -178.6(5)
C3D C4D O3D K1B -59.3(5)
C4D O3D C5D C6D 177.9(5)
K1B O3D C5D C6D 58.6(5)
O3D C5D C6D O4D -64.9(6)
C5D C6D O4D C7D -173.4(4)
C5D C6D O4D K1B 36.8(5)
C6D O4D C7D C8D -179.2(4)
K1B O4D C7D C8D -30.1(6)
O4D C7D C8D O5D 67.2(6)
C7D C8D O5D C9D 176.5(4)
C7D C8D O5D K1B -66.1(5)
C8D O5D C9D C10D -178.7(4)
K1B O5D C9D C10D 67.1(4)
O5D C9D C10D O6D -67.4(5)
C9D C10D O6D C11D -177.4(4)
C9D C10D O6D K1B 32.6(5)
C10D O6D C11D C12D 167.8(4)
K1B O6D C11D C12D -43.0(5)
C1D O1D C12D C11D -172.0(4)
K1B O1D C12D C11D -54.2(5)
O6D C11D C12D O1D 62.4(6)
